data_1566777
loop_
_publ_author_name
'Somerville, Rosie J.'
'Campos, Jes\'us'
'Carmona, Ernesto'
'Grabowsky, Simon'
'Malaspina, Lorraine A.'
'Balcells, David'
'Hevia, Eva'
'Nova, Ainara'
'P\'erez-Jim\'enez, Marina'
'Borys, Andryj M.'

_publ_section_title
;
 Unmasking the constitution and bonding of the proposed lithium nickelate
 &#x201C;Li3NiPh3(solv)3&#x201D;: Revealing the hidden C6H4 ligand
;
_journal_name_full 'Chemical Science'
_journal_paper_doi 10.1039/D2SC01244H
_journal_year 2022
_chemical_formula_moiety '2(C64 H112 Br2 Li6 Ni2 O8)'
_chemical_formula_sum 'C128 H224 Br4 Li12 Ni4 O16'
_chemical_formula_weight 2656.82
_chemical_melting_point ?
_chemical_properties_physical Air-sensitive,Moisture-sensitive
_space_group_crystal_system monoclinic
_space_group_IT_number 14
_space_group_name_Hall '-P 2ybc'
_space_group_name_H-M_alt 'P 1 21/c 1'
_atom_sites_solution_hydrogens mixed
_atom_sites_solution_primary dual
_audit_creation_date 2021-07-26
_audit_creation_method
;
Olex2 1.3
(compiled 2020.11.12 svn.r5f609507 for OlexSys, GUI svn.r6272)
;
_audit_update_record
;
2021-12-09 deposited with the CCDC.	2022-04-11 downloaded from the CCDC.
;
_cell_angle_alpha 90
_cell_angle_beta 91.001(2)
_cell_angle_gamma 90
_cell_formula_units_Z 4
_cell_length_a 18.6770(8)
_cell_length_b 19.8681(7)
_cell_length_c 39.5750(16)
_cell_measurement_reflns_used 9884
_cell_measurement_temperature 193.0
_cell_measurement_theta_max 25.52
_cell_measurement_theta_min 2.29
_cell_volume 14683.1(10)
_computing_cell_refinement 'SAINT V8.38A (Bruker, 2018)'
_computing_molecular_graphics 'Olex2 1.3 (Dolomanov et al., 2009)'
_computing_publication_material 'Olex2 1.3 (Dolomanov et al., 2009)'
_computing_structure_refinement 'XL  (Sheldrick, 2008)'
_computing_structure_solution 'SHELXT 2014/5 (Sheldrick, 2014)'
_diffrn_ambient_temperature 193.0
_diffrn_measured_fraction_theta_full 0.999
_diffrn_measured_fraction_theta_max 0.997
_diffrn_measurement_device_type 'Bruker APEX-II CCD'
_diffrn_measurement_method '\f and \w scans'
_diffrn_radiation_type MoK\a
_diffrn_radiation_wavelength 0.71073
_diffrn_reflns_av_R_equivalents 0.0491
_diffrn_reflns_av_unetI/netI 0.0513
_diffrn_reflns_Laue_measured_fraction_full 0.999
_diffrn_reflns_Laue_measured_fraction_max 0.997
_diffrn_reflns_limit_h_max 23
_diffrn_reflns_limit_h_min -23
_diffrn_reflns_limit_k_max 25
_diffrn_reflns_limit_k_min -25
_diffrn_reflns_limit_l_max 43
_diffrn_reflns_limit_l_min -50
_diffrn_reflns_number 148527
_diffrn_reflns_point_group_measured_fraction_full 0.999
_diffrn_reflns_point_group_measured_fraction_max 0.997
_diffrn_reflns_theta_full 25.242
_diffrn_reflns_theta_max 27.123
_diffrn_reflns_theta_min 2.050
_diffrn_source_current 1.4
_diffrn_source_power 0.07
_diffrn_source_voltage 50.0
_diffrn_standards_number 0
_exptl_absorpt_coefficient_mu 1.646
_exptl_absorpt_correction_T_max 0.7453
_exptl_absorpt_correction_T_min 0.5715
_exptl_absorpt_correction_type multi-scan
_exptl_absorpt_process_details
;
SADABS-2016/2 (Bruker,2016/2) was used for absorption correction.
wR2(int) was 0.0924 before and 0.0475 after correction.
The Ratio of minimum to maximum transmission is 0.7668.
The \l/2 correction factor is Not present.
;
_exptl_crystal_colour yellow
_exptl_crystal_colour_primary yellow
_exptl_crystal_density_diffrn 1.202
_exptl_crystal_description block
_exptl_crystal_F_000 5632
_exptl_crystal_size_max 0.26
_exptl_crystal_size_mid 0.2
_exptl_crystal_size_min 0.1
_refine_diff_density_max 1.977
_refine_diff_density_min -1.210
_refine_diff_density_rms 0.094
_refine_ls_extinction_method none
_refine_ls_goodness_of_fit_ref 1.027
_refine_ls_hydrogen_treatment mixed
_refine_ls_matrix_type full
_refine_ls_number_parameters 1533
_refine_ls_number_reflns 32337
_refine_ls_number_restraints 98
_refine_ls_restrained_S_all 1.033
_refine_ls_R_factor_all 0.1060
_refine_ls_R_factor_gt 0.0675
_refine_ls_shift/su_max 0.016
_refine_ls_shift/su_mean 0.000
_refine_ls_structure_factor_coef Fsqd
_refine_ls_weighting_details 'w=1/[\s^2^(Fo^2^)+(0.0837P)^2^+36.1842P] where P=(Fo^2^+2Fc^2^)/3'
_refine_ls_weighting_scheme calc
_refine_ls_wR_factor_gt 0.1755
_refine_ls_wR_factor_ref 0.1962
_reflns_Friedel_coverage 0.000
_reflns_number_gt 21445
_reflns_number_total 32337
_reflns_threshold_expression 'I > 2\s(I)'
_cod_data_source_file d2sc01244h5.cif
_cod_data_source_block jcm00321a_0m_a
_cod_depositor_comments
;
The following automatic conversions were performed:

data item '_chemical_melting_point' value 'not measured' was changed
to '?' -- the value is undefined or not given.

Automatic conversion script
Id: cif_fix_values 7556 2019-12-06 15:28:31Z antanas 
;
_cod_database_code 1566777
_shelx_shelxl_version_number 2014/7
_shelx_space_group_comment
;
The symmetry employed for this shelxl refinement is uniquely defined
by the following loop, which should always be used as a source of
symmetry information in preference to the above space-group names.
They are only intended as comments.
;
_olex2_refinement_description
;
1. Fixed Uiso
 At 1.2 times of:
  All C(H) groups, All C(H,H) groups
 At 1.5 times of:
  All C(H,H,H) groups
2. Restrained distances
 C63-C64
 1.5 with sigma of 0.02
 C109-C110
 1.5 with sigma of 0.02
 C61-C63
 3 with sigma of 0.02
 C111-C112
 1.5 with sigma of 0.02
 C121-C122
 1.5 with sigma of 0.02
3. Rigid bond restraints
 C62, C61
 with sigma for 1-2 distances of 0.01 and sigma for 1-3 distances of 0.01
 C63, C64
 with sigma for 1-2 distances of 0.01 and sigma for 1-3 distances of 0.01
 C128, C127, O16, C125, C126
 with sigma for 1-2 distances of 0.01 and sigma for 1-3 distances of 0.01
 C38, C37, O3
 with sigma for 1-2 distances of 0.01 and sigma for 1-3 distances of 0.01
 O9, C107, C108
 with sigma for 1-2 distances of 0.01 and sigma for 1-3 distances of 0.01
4. Uiso/Uaniso restraints and constraints
C62 \\sim C61: within 2A with sigma of 0.04 and sigma for terminal atoms of
0.08 within 2A
C63 \\sim C64: within 2A with sigma of 0.04 and sigma for terminal atoms of
0.08 within 2A
O12 \\sim C112 \\sim C111: within 2A with sigma of 0.00001 and sigma for
terminal atoms of 0.00002 within 2A
C110 \\sim C109: within 2A with sigma of 0.00001 and sigma for terminal atoms
of 0.00002 within 2A
C128 \\sim C127 \\sim O16 \\sim C125 \\sim C126: within 2A with sigma of 0.04
and sigma for terminal atoms of 0.08 within 2A
C38 \\sim C37 \\sim O3: within 2A with sigma of 0.04 and sigma for terminal
atoms of 0.08 within 2A
O9 \\sim C107 \\sim C108: within 2A with sigma of 0.04 and sigma for terminal
atoms of 0.08 within 2A
5.a Secondary CH2 refined with riding coordinates:
 C15(H15A,H15B), C79(H79A,H79B), C83(H83A,H83B), C80(H80A,H80B), C84(H84A,
 H84B), C16(H16A,H16B), C19(H19A,H19B), C20(H20A,H20B), C55(H55A,H55B),
 C113(H11A,H11B), C33(H33A,H33B), C97(H97A,H97B), C51(H51A,H51B), C115(H11C,
 H11D), C99(H99A,H99B), C41(H41A,H41B), C39(H39A,H39B), C105(H10A,H10B),
 C35(H35A,H35B), C53(H53A,H53B), C45(H45A,H45B), C117(H11H,H11I), C57(H57A,
 H57B), C123(H12A,H12B), C103(H10F,H10G), C119(H11J,H11K), C43(H43A,H43B),
 C47(H47A,H47B), C121(H12C,H12D), C49(H49A,H49B), C107(H10K,H10L), C101(H10M,
 H10N), C59(H59A,H59B), C125(H12K,H12L), C127(H12S,H12T), C61(H61A,H61B),
 C37(H37A,H37B), C63(H63A,H63B), C109(H10X,H10Y), C112(H11X,H11Y)
5.b Aromatic/amide H refined with riding coordinates:
 C90(H90), C70(H70), C12(H12), C6(H6), C87(H87), C86(H86), C72(H72), C66(H66),
 C26(H26), C96(H96), C89(H89), C73(H73), C32(H32), C76(H76), C8(H8), C2(H2),
 C11(H11), C69(H69), C22(H22), C5(H5), C92(H92), C88(H88), C10(H10), C25(H25),
 C4(H4), C28(H28), C31(H31), C3(H3), C67(H67), C75(H75), C24(H24), C23(H23),
 C68(H68), C74(H74), C30(H30), C93(H93), C9(H9), C29(H29), C95(H95), C94(H94)
5.c Idealised Me refined as rotating group:
 C58(H58A,H58B,H58C), C56(H56A,H56B,H56C), C114(H11E,H11F,H11G), C52(H52A,H52B,
 H52C), C42(H42A,H42B,H42C), C106(H10C,H10D,H10E), C34(H34A,H34B,H34C),
 C102(H10H,H10I,H10J), C36(H36A,H36B,H36C), C98(H98A,H98B,H98C), C44(H44A,H44B,
 H44C), C124(H12E,H12F,H12G), C54(H54A,H54B,H54C), C60(H60A,H60B,H60C),
 C62(H62A,H62B,H62C), C120(H12H,H12I,H12J), C48(H48A,H48B,H48C), C116(H11L,H11M,
 H11N), C118(H11O,H11P,H11Q), C104(H10O,H10P,H10Q), C122(H12M,H12N,H12O),
 C100(H10R,H10S,H10T), C46(H46A,H46B,H46C), C64(H64A,H64B,H64C), C128(H12P,H12Q,
 H12R), C50(H50A,H50B,H50C), C40(H40A,H40B,H40C), C108(H10U,H10V,H10W),
 C38(H38A,H38B,H38C), C110(H11R,H11S,H11T), C111(H11U,H11V,H11W), C126(H12U,
 H12V,H12W)
;
_olex2_submission_special_instructions 'No special instructions were received'

loop_
_space_group_symop_operation_xyz
'x, y, z'
'-x, y+1/2, -z+1/2'
'-x, -y, -z'
'x, -y-1/2, z-1/2'

loop_
_atom_site_label
_atom_site_type_symbol
_atom_site_fract_x
_atom_site_fract_y
_atom_site_fract_z
_atom_site_U_iso_or_equiv
_atom_site_adp_type
_atom_site_occupancy
_atom_site_site_symmetry_order
_atom_site_calc_flag
_atom_site_refinement_flags_posn
_atom_site_refinement_flags_adp
_atom_site_refinement_flags_occupancy
_atom_site_disorder_assembly
_atom_site_disorder_group
Ni3 Ni 0.75647(3) 0.15552(3) 0.62273(2) 0.03079(13) Uani 1 1 d . . . . .
Ni4 Ni 0.97881(3) -0.10293(3) 0.63111(2) 0.03012(13) Uani 1 1 d . . . . .
Ni2 Ni 0.25907(3) 0.39886(3) 0.61800(2) 0.03122(13) Uani 1 1 d . . . . .
Ni1 Ni 0.47802(3) 0.66187(3) 0.62890(2) 0.03126(13) Uani 1 1 d . . . . .
Br4 Br 1.15484(3) -0.02726(3) 0.62617(2) 0.05838(16) Uani 1 1 d . . . . .
Br1 Br 0.65184(3) 0.58222(3) 0.63943(2) 0.05859(16) Uani 1 1 d . . . . .
Br2 Br 0.07971(3) 0.46406(3) 0.59878(2) 0.05639(15) Uani 1 1 d . . . . .
Br3 Br 0.57978(3) 0.08976(3) 0.63378(2) 0.05862(16) Uani 1 1 d . . . . .
O5 O 0.40662(19) 0.27733(17) 0.62817(10) 0.0522(9) Uani 1 1 d . . . . .
O15 O 1.0835(2) 0.00457(18) 0.71044(9) 0.0587(10) Uani 1 1 d . . . . .
O7 O 0.1798(2) 0.48251(19) 0.52218(9) 0.0563(9) Uani 1 1 d . . . . .
O10 O 0.8990(2) 0.27976(18) 0.60800(10) 0.0599(10) Uani 1 1 d . . . . .
O1 O 0.5584(2) 0.56628(18) 0.71979(10) 0.0634(11) Uani 1 1 d . . . . .
O4 O 0.4767(3) 0.88340(19) 0.62859(11) 0.0660(11) Uani 1 1 d . . . . .
O6 O 0.2852(2) 0.17577(18) 0.62198(10) 0.0614(10) Uani 1 1 d . . . . .
O14 O 0.9913(2) -0.32331(18) 0.63638(11) 0.0645(11) Uani 1 1 d . . . . .
O9 O 0.6757(2) 0.0973(2) 0.71815(10) 0.0682(12) Uani 1 1 d . U . . .
O2 O 0.6020(2) 0.5904(2) 0.54688(11) 0.0747(13) Uani 1 1 d . . . . .
O13 O 0.8497(2) -0.2411(2) 0.64852(12) 0.0662(11) Uani 1 1 d . . . . .
C14 C 0.4502(2) 0.5768(2) 0.60761(11) 0.0347(10) Uani 1 1 d . . . . .
H14 H 0.488(3) 0.549(2) 0.5970(12) 0.042 Uiso 1 1 d . U . . .
O11 O 0.7693(3) 0.37397(19) 0.61026(12) 0.0745(13) Uani 1 1 d . . . . .
C13 C 0.4459(2) 0.5731(2) 0.64398(11) 0.0339(9) Uani 1 1 d . . . . .
H13 H 0.477(3) 0.538(2) 0.6540(12) 0.041 Uiso 1 1 d . U . . .
O3 O 0.3432(2) 0.7962(2) 0.63580(16) 0.0917(16) Uani 1 1 d . U . . .
C18 C 0.2774(3) 0.4893(2) 0.63728(12) 0.0373(10) Uani 1 1 d . . . . .
H18 H 0.230(3) 0.520(2) 0.6451(12) 0.045 Uiso 1 1 d . U . . .
C15 C 0.3846(2) 0.5705(2) 0.58451(11) 0.0365(10) Uani 1 1 d . . . . .
H15A H 0.3975 0.5850 0.5615 0.044 Uiso 1 1 calc R U . . .
H15B H 0.3470 0.6013 0.5926 0.044 Uiso 1 1 calc R U . . .
C7 C 0.5020(2) 0.7206(2) 0.59090(11) 0.0349(10) Uani 1 1 d . . . . .
C78 C 0.7787(3) 0.0634(2) 0.60939(11) 0.0343(10) Uani 1 1 d . . . . .
H78 H 0.738(3) 0.033(2) 0.6025(12) 0.041 Uiso 1 1 d . U . . .
C77 C 0.7837(3) 0.0707(2) 0.64584(11) 0.0350(10) Uani 1 1 d . . . . .
H77 H 0.747(3) 0.041(2) 0.6588(12) 0.042 Uiso 1 1 d . U . . .
C85 C 1.0062(2) -0.1511(2) 0.67273(11) 0.0337(9) Uani 1 1 d . . . . .
C71 C 0.7439(3) 0.2236(2) 0.65827(11) 0.0355(10) Uani 1 1 d . . . . .
C79 C 0.8422(3) 0.0523(2) 0.58690(11) 0.0367(10) Uani 1 1 d . . . . .
H79A H 0.8791 0.0864 0.5925 0.044 Uiso 1 1 calc R U . . .
H79B H 0.8267 0.0599 0.5632 0.044 Uiso 1 1 calc R U . . .
C91 C 0.9927(3) -0.1647(2) 0.59277(11) 0.0374(10) Uani 1 1 d . . . . .
C82 C 0.9525(3) -0.0116(2) 0.64571(11) 0.0334(9) Uani 1 1 d . . . . .
H82 H 0.993(3) 0.017(2) 0.6524(12) 0.040 Uiso 1 1 d . U . . .
C83 C 0.8881(3) -0.0028(2) 0.66796(11) 0.0365(10) Uani 1 1 d . . . . .
H83A H 0.9028 -0.0112 0.6917 0.044 Uiso 1 1 calc R U . . .
H83B H 0.8517 -0.0369 0.6616 0.044 Uiso 1 1 calc R U . . .
O16 O 1.0753(3) -0.0220(3) 0.54138(11) 0.0895(15) Uani 1 1 d . U . . .
C17 C 0.2835(2) 0.4892(2) 0.60051(11) 0.0346(10) Uani 1 1 d . . . . .
H17 H 0.247(3) 0.517(2) 0.5904(12) 0.041 Uiso 1 1 d . U . . .
C81 C 0.9475(3) -0.0190(2) 0.60930(11) 0.0353(10) Uani 1 1 d . . . . .
H81 H 0.984(3) 0.013(2) 0.5973(12) 0.042 Uiso 1 1 d . U . . .
C80 C 0.8768(3) -0.0186(2) 0.58961(11) 0.0376(10) Uani 1 1 d . . . . .
H80A H 0.8429 -0.0494 0.6008 0.045 Uiso 1 1 calc R U . . .
H80B H 0.8849 -0.0360 0.5666 0.045 Uiso 1 1 calc R U . . .
C84 C 0.8534(3) 0.0683(2) 0.66549(11) 0.0387(11) Uani 1 1 d . . . . .
H84A H 0.8451 0.0851 0.6886 0.046 Uiso 1 1 calc R U . . .
H84B H 0.8877 0.0993 0.6547 0.046 Uiso 1 1 calc R U . . .
C65 C 0.7331(3) 0.2013(2) 0.58005(11) 0.0370(10) Uani 1 1 d . . . . .
C90 C 1.0764(3) -0.1748(2) 0.67958(12) 0.0406(11) Uani 1 1 d . . . . .
H90 H 1.1114 -0.1691 0.6627 0.049 Uiso 1 1 calc R U . . .
C70 C 0.7802(3) 0.2069(2) 0.55225(12) 0.0424(11) Uani 1 1 d . . . . .
H70 H 0.8274 0.1896 0.5549 0.051 Uiso 1 1 calc R U . . .
C16 C 0.3539(2) 0.4980(2) 0.58273(11) 0.0359(10) Uani 1 1 d . . . . .
H16A H 0.3471 0.4854 0.5587 0.043 Uiso 1 1 calc R U . . .
H16B H 0.3894 0.4667 0.5929 0.043 Uiso 1 1 calc R U . . .
C21 C 0.2381(2) 0.3419(2) 0.65737(11) 0.0353(10) Uani 1 1 d . . . . .
C1 C 0.4994(3) 0.7149(2) 0.66993(11) 0.0358(10) Uani 1 1 d . . . . .
C19 C 0.3405(3) 0.4970(2) 0.66145(11) 0.0391(11) Uani 1 1 d . . . . .
H19A H 0.3775 0.4637 0.6553 0.047 Uiso 1 1 calc R U . . .
H19B H 0.3245 0.4857 0.6845 0.047 Uiso 1 1 calc R U . . .
C27 C 0.2498(3) 0.3382(2) 0.57898(11) 0.0380(10) Uani 1 1 d . . . . .
C20 C 0.3757(3) 0.5680(2) 0.66243(11) 0.0381(10) Uani 1 1 d . . . . .
H20A H 0.3416 0.6008 0.6524 0.046 Uiso 1 1 calc R U . . .
H20B H 0.3841 0.5809 0.6863 0.046 Uiso 1 1 calc R U . . .
C12 C 0.4558(3) 0.7362(3) 0.56339(12) 0.0462(12) Uani 1 1 d . . . . .
H12 H 0.4080 0.7198 0.5637 0.055 Uiso 1 1 calc R U . . .
C6 C 0.5697(3) 0.7390(2) 0.67752(12) 0.0446(12) Uani 1 1 d . . . . .
H6 H 0.6064 0.7295 0.6619 0.054 Uiso 1 1 calc R U . . .
C87 C 0.9787(3) -0.1959(3) 0.72928(13) 0.0525(14) Uani 1 1 d . . . . .
H87 H 0.9443 -0.2032 0.7463 0.063 Uiso 1 1 calc R U . . .
O8 O 0.1001(3) 0.4559(3) 0.68882(15) 0.1011(19) Uani 1 1 d . . . . .
C86 C 0.9589(3) -0.1638(2) 0.69978(12) 0.0416(11) Uani 1 1 d . . . . .
H86 H 0.9106 -0.1493 0.6973 0.050 Uiso 1 1 calc R U . . .
C72 C 0.7957(3) 0.2447(2) 0.68224(12) 0.0437(11) Uani 1 1 d . . . . .
H72 H 0.8420 0.2252 0.6813 0.052 Uiso 1 1 calc R U . . .
C66 C 0.6644(3) 0.2283(2) 0.57266(12) 0.0444(11) Uani 1 1 d . . . . .
H66 H 0.6298 0.2271 0.5900 0.053 Uiso 1 1 calc R U . . .
C26 C 0.1732(3) 0.3064(3) 0.66028(13) 0.0455(12) Uani 1 1 d . . . . .
H26 H 0.1402 0.3075 0.6417 0.055 Uiso 1 1 calc R U . . .
C96 C 0.9421(3) -0.1756(3) 0.56639(13) 0.0486(12) Uani 1 1 d . . . . .
H96 H 0.8961 -0.1558 0.5683 0.058 Uiso 1 1 calc R U . . .
C89 C 1.0973(3) -0.2062(3) 0.70971(14) 0.0529(13) Uani 1 1 d . . . . .
H89 H 1.1458 -0.2196 0.7131 0.063 Uiso 1 1 calc R U . . .
C73 C 0.7835(3) 0.2921(3) 0.70720(14) 0.0576(15) Uani 1 1 d . . . . .
H73 H 0.8212 0.3047 0.7223 0.069 Uiso 1 1 calc R U . . .
C32 C 0.1833(3) 0.3085(3) 0.56932(12) 0.0484(12) Uani 1 1 d . . . . .
H32 H 0.1430 0.3166 0.5830 0.058 Uiso 1 1 calc R U . . .
C76 C 0.6770(3) 0.2556(2) 0.66230(13) 0.0466(12) Uani 1 1 d . . . . .
H76 H 0.6390 0.2446 0.6470 0.056 Uiso 1 1 calc R U . . .
C8 C 0.5715(3) 0.7461(3) 0.58662(14) 0.0527(14) Uani 1 1 d . . . . .
H8 H 0.6059 0.7383 0.6042 0.063 Uiso 1 1 calc R U . . .
C2 C 0.4500(3) 0.7318(3) 0.69507(12) 0.0468(12) Uani 1 1 d . . . . .
H2 H 0.4018 0.7172 0.6922 0.056 Uiso 1 1 calc R U . . .
C11 C 0.4770(3) 0.7741(3) 0.53595(14) 0.0583(15) Uani 1 1 d . . . . .
H11 H 0.4430 0.7842 0.5185 0.070 Uiso 1 1 calc R U . . .
C69 C 0.7610(3) 0.2364(3) 0.52140(13) 0.0545(14) Uani 1 1 d . . . . .
H69 H 0.7951 0.2393 0.5039 0.065 Uiso 1 1 calc R U . . .
C22 C 0.2832(3) 0.3356(3) 0.68591(12) 0.0466(12) Uani 1 1 d . . . . .
H22 H 0.3282 0.3578 0.6857 0.056 Uiso 1 1 calc R U . . .
C5 C 0.5876(3) 0.7754(3) 0.70630(13) 0.0531(14) Uani 1 1 d . . . . .
H5 H 0.6357 0.7895 0.7100 0.064 Uiso 1 1 calc R U . . .
C92 C 1.0588(3) -0.1958(3) 0.58689(14) 0.0530(13) Uani 1 1 d . . . . .
H92 H 1.0960 -0.1904 0.6034 0.064 Uiso 1 1 calc R U . . .
C88 C 1.0484(3) -0.2177(3) 0.73438(14) 0.0568(14) Uani 1 1 d . . . . .
H88 H 1.0620 -0.2403 0.7547 0.068 Uiso 1 1 calc R U . . .
C10 C 0.5458(3) 0.7973(3) 0.53332(14) 0.0582(15) Uani 1 1 d . . . . .
H10 H 0.5598 0.8233 0.5144 0.070 Uiso 1 1 calc R U . . .
C25 C 0.1546(3) 0.2697(3) 0.68879(14) 0.0576(15) Uani 1 1 d . . . . .
H25 H 0.1097 0.2472 0.6893 0.069 Uiso 1 1 calc R U . . .
C4 C 0.5366(4) 0.7913(3) 0.72961(14) 0.0596(16) Uani 1 1 d . . . . .
H4 H 0.5485 0.8171 0.7491 0.072 Uiso 1 1 calc R U . . .
C28 C 0.3055(3) 0.3206(3) 0.55718(13) 0.0509(13) Uani 1 1 d . . . . .
H28 H 0.3520 0.3382 0.5618 0.061 Uiso 1 1 calc R U . . .
C31 C 0.1742(4) 0.2681(3) 0.54095(15) 0.0659(17) Uani 1 1 d . . . . .
H31 H 0.1278 0.2515 0.5353 0.079 Uiso 1 1 calc R U . . .
C3 C 0.4681(4) 0.7688(3) 0.72396(14) 0.0596(15) Uani 1 1 d . . . . .
H3 H 0.4323 0.7786 0.7400 0.072 Uiso 1 1 calc R U . . .
C67 C 0.6442(3) 0.2563(3) 0.54181(14) 0.0554(14) Uani 1 1 d . . . . .
H67 H 0.5967 0.2722 0.5384 0.066 Uiso 1 1 calc R U . . .
C75 C 0.6638(3) 0.3028(3) 0.68779(15) 0.0616(16) Uani 1 1 d . . . . .
H75 H 0.6176 0.3224 0.6895 0.074 Uiso 1 1 calc R U . . .
C24 C 0.2004(3) 0.2659(3) 0.71619(14) 0.0618(16) Uani 1 1 d . . . . .
H24 H 0.1877 0.2415 0.7358 0.074 Uiso 1 1 calc R U . . .
C55 C 0.4528(3) 0.2246(3) 0.64031(16) 0.0627(15) Uani 1 1 d . . . . .
H55A H 0.5000 0.2288 0.6295 0.075 Uiso 1 1 calc R U . . .
H55B H 0.4322 0.1805 0.6338 0.075 Uiso 1 1 calc R U . . .
C23 C 0.2658(3) 0.2986(3) 0.71444(14) 0.0613(15) Uani 1 1 d . . . . .
H23 H 0.2989 0.2958 0.7329 0.074 Uiso 1 1 calc R U . . .
C68 C 0.6930(4) 0.2612(3) 0.51615(14) 0.0601(16) Uani 1 1 d . . . . .
H68 H 0.6798 0.2813 0.4952 0.072 Uiso 1 1 calc R U . . .
C74 C 0.7170(4) 0.3209(3) 0.71015(15) 0.0631(16) Uani 1 1 d . . . . .
H74 H 0.7081 0.3528 0.7274 0.076 Uiso 1 1 calc R U . . .
C30 C 0.2308(4) 0.2520(3) 0.52105(15) 0.0727(19) Uani 1 1 d . . . . .
H30 H 0.2248 0.2230 0.5021 0.087 Uiso 1 1 calc R U . . .
C93 C 1.0730(4) -0.2339(3) 0.55834(16) 0.0705(18) Uani 1 1 d . . . . .
H93 H 1.1189 -0.2538 0.5561 0.085 Uiso 1 1 calc R U . . .
C9 C 0.5934(3) 0.7820(3) 0.55849(16) 0.0640(16) Uani 1 1 d . . . . .
H9 H 0.6419 0.7959 0.5569 0.077 Uiso 1 1 calc R U . . .
C29 C 0.2964(4) 0.2790(3) 0.52927(15) 0.0711(18) Uani 1 1 d . . . . .
H29 H 0.3364 0.2690 0.5156 0.085 Uiso 1 1 calc R U . . .
C95 C 0.9562(4) -0.2137(3) 0.53785(14) 0.0677(18) Uani 1 1 d . . . . .
H95 H 0.9198 -0.2196 0.5210 0.081 Uiso 1 1 calc R U . . .
C94 C 1.0225(4) -0.2431(3) 0.53360(16) 0.0731(19) Uani 1 1 d . . . . .
H94 H 1.0324 -0.2689 0.5140 0.088 Uiso 1 1 calc R U . . .
C113 C 1.0909(4) 0.0768(3) 0.70864(18) 0.078(2) Uani 1 1 d . . . . .
H11A H 1.0932 0.0908 0.6847 0.094 Uiso 1 1 calc R U . . .
H11B H 1.1361 0.0905 0.7201 0.094 Uiso 1 1 calc R U . . .
C33 C 0.5825(4) 0.6102(3) 0.74597(15) 0.077(2) Uani 1 1 d . . . . .
H33A H 0.5728 0.5894 0.7682 0.092 Uiso 1 1 calc R U . . .
H33B H 0.5555 0.6530 0.7445 0.092 Uiso 1 1 calc R U . . .
C97 C 0.9319(4) 0.2168(3) 0.61165(19) 0.0720(18) Uani 1 1 d . . . . .
H97A H 0.9479 0.2020 0.5891 0.086 Uiso 1 1 calc R U . . .
H97B H 0.8955 0.1843 0.6192 0.086 Uiso 1 1 calc R U . . .
C58 C 0.1739(5) 0.6040(4) 0.5328(2) 0.098(3) Uani 1 1 d . . . . .
H58A H 0.1992 0.6463 0.5288 0.148 Uiso 1 1 calc R U . . .
H58B H 0.1708 0.5961 0.5571 0.148 Uiso 1 1 calc R U . . .
H58C H 0.1255 0.6067 0.5229 0.148 Uiso 1 1 calc R U . . .
C51 C 0.2659(5) 0.1414(4) 0.6525(2) 0.094(3) Uani 1 1 d . . . . .
H51A H 0.2159 0.1253 0.6501 0.113 Uiso 1 1 calc R U . . .
H51B H 0.2678 0.1738 0.6715 0.113 Uiso 1 1 calc R U . . .
C56 C 0.4631(4) 0.2269(4) 0.67848(17) 0.088(2) Uani 1 1 d . . . . .
H56A H 0.4875 0.2688 0.6849 0.133 Uiso 1 1 calc R U . . .
H56B H 0.4921 0.1884 0.6859 0.133 Uiso 1 1 calc R U . . .
H56C H 0.4163 0.2250 0.6893 0.133 Uiso 1 1 calc R U . . .
C115 C 1.1067(5) -0.0255(4) 0.74017(19) 0.093(3) Uani 1 1 d . . . . .
H11C H 1.0847 -0.0707 0.7417 0.112 Uiso 1 1 calc R U . . .
H11D H 1.0893 0.0014 0.7594 0.112 Uiso 1 1 calc R U . . .
C99 C 0.9411(4) 0.3312(4) 0.5929(2) 0.085(2) Uani 1 1 d . . . . .
H99A H 0.9284 0.3750 0.6030 0.102 Uiso 1 1 calc R U . . .
H99B H 0.9923 0.3225 0.5983 0.102 Uiso 1 1 calc R U . . .
C114 C 1.0304(5) 0.1107(4) 0.7247(2) 0.097(3) Uani 1 1 d . . . . .
H11E H 0.9853 0.0946 0.7145 0.145 Uiso 1 1 calc R U . . .
H11F H 1.0343 0.1594 0.7213 0.145 Uiso 1 1 calc R U . . .
H11G H 1.0311 0.1008 0.7490 0.145 Uiso 1 1 calc R U . . .
C41 C 0.5494(5) 0.5622(4) 0.52438(18) 0.091(2) Uani 1 1 d . . . . .
H41A H 0.5078 0.5474 0.5376 0.109 Uiso 1 1 calc R U . . .
H41B H 0.5699 0.5218 0.5135 0.109 Uiso 1 1 calc R U . . .
C39 C 0.3061(4) 0.7393(4) 0.6258(2) 0.089(2) Uani 1 1 d . . . . .
H39A H 0.2764 0.7234 0.6446 0.107 Uiso 1 1 calc R U . . .
H39B H 0.3406 0.7033 0.6203 0.107 Uiso 1 1 calc R U . . .
C105 C 0.6732(5) 0.1530(4) 0.74150(17) 0.088(2) Uani 1 1 d . . . . .
H10A H 0.6279 0.1507 0.7541 0.105 Uiso 1 1 calc R U . . .
H10B H 0.6730 0.1956 0.7286 0.105 Uiso 1 1 calc R U . . .
C35 C 0.5811(5) 0.4977(3) 0.7251(3) 0.114(3) Uani 1 1 d . . . . .
H35A H 0.6283 0.4910 0.7146 0.137 Uiso 1 1 calc R U . . .
H35B H 0.5870 0.4894 0.7496 0.137 Uiso 1 1 calc R U . . .
C52 C 0.3131(5) 0.0830(4) 0.6608(2) 0.100(3) Uani 1 1 d . . . . .
H52A H 0.3020 0.0457 0.6454 0.149 Uiso 1 1 calc R U . . .
H52B H 0.3050 0.0688 0.6842 0.149 Uiso 1 1 calc R U . . .
H52C H 0.3633 0.0962 0.6584 0.149 Uiso 1 1 calc R U . . .
C53 C 0.4371(3) 0.3425(3) 0.6299(2) 0.0750(19) Uani 1 1 d . . . . .
H53A H 0.4535 0.3509 0.6535 0.090 Uiso 1 1 calc R U . . .
H53B H 0.3993 0.3759 0.6245 0.090 Uiso 1 1 calc R U . . .
C45 C 0.5231(6) 0.9093(4) 0.6544(2) 0.111(3) Uani 1 1 d . . . . .
H45A H 0.5190 0.8824 0.6753 0.134 Uiso 1 1 calc R U . . .
H45B H 0.5110 0.9567 0.6594 0.134 Uiso 1 1 calc R U . . .
C42 C 0.5244(5) 0.6093(4) 0.4978(2) 0.104(3) Uani 1 1 d . . . . .
H42A H 0.4901 0.5864 0.4827 0.156 Uiso 1 1 calc R U . . .
H42B H 0.5653 0.6248 0.4847 0.156 Uiso 1 1 calc R U . . .
H42C H 0.5011 0.6481 0.5083 0.156 Uiso 1 1 calc R U . . .
C117 C 0.8111(4) -0.1839(4) 0.6367(2) 0.083(2) Uani 1 1 d . . . . .
H11H H 0.8454 -0.1491 0.6292 0.099 Uiso 1 1 calc R U . . .
H11I H 0.7832 -0.1648 0.6555 0.099 Uiso 1 1 calc R U . . .
C57 C 0.2120(6) 0.5496(4) 0.5175(2) 0.105(3) Uani 1 1 d . . . . .
H57A H 0.2615 0.5489 0.5269 0.126 Uiso 1 1 calc R U . . .
H57B H 0.2152 0.5586 0.4929 0.126 Uiso 1 1 calc R U . . .
C123 C 1.0398(5) -0.3505(4) 0.6621(2) 0.105(3) Uani 1 1 d . . . . .
H12A H 1.0247 -0.3968 0.6678 0.125 Uiso 1 1 calc R U . . .
H12B H 1.0367 -0.3228 0.6828 0.125 Uiso 1 1 calc R U . . .
C106 C 0.7340(5) 0.1536(5) 0.7659(2) 0.111(3) Uani 1 1 d . . . . .
H10C H 0.7791 0.1519 0.7536 0.166 Uiso 1 1 calc R U . . .
H10D H 0.7308 0.1145 0.7808 0.166 Uiso 1 1 calc R U . . .
H10E H 0.7324 0.1950 0.7794 0.166 Uiso 1 1 calc R U . . .
C34 C 0.6615(5) 0.6247(4) 0.7436(2) 0.098(3) Uani 1 1 d . . . . .
H34A H 0.6716 0.6440 0.7214 0.147 Uiso 1 1 calc R U . . .
H34B H 0.6886 0.5829 0.7467 0.147 Uiso 1 1 calc R U . . .
H34C H 0.6756 0.6569 0.7613 0.147 Uiso 1 1 calc R U . . .
C103 C 0.7381(5) 0.4013(4) 0.5781(2) 0.102(3) Uani 1 1 d . . . . .
H10F H 0.7662 0.4413 0.5715 0.122 Uiso 1 1 calc R U . . .
H10G H 0.7436 0.3670 0.5602 0.122 Uiso 1 1 calc R U . . .
C119 C 0.8073(5) -0.2849(5) 0.6694(3) 0.138(5) Uani 1 1 d . . . . .
H11J H 0.7793 -0.2569 0.6851 0.165 Uiso 1 1 calc R U . . .
H11K H 0.7728 -0.3096 0.6547 0.165 Uiso 1 1 calc R U . . .
C43 C 0.6723(5) 0.5929(6) 0.5332(2) 0.123(4) Uani 1 1 d . . . . .
H43A H 0.6699 0.6154 0.5109 0.148 Uiso 1 1 calc R U . . .
H43B H 0.6896 0.5464 0.5297 0.148 Uiso 1 1 calc R U . . .
C47 C 0.4717(7) 0.9266(5) 0.6000(2) 0.139(5) Uani 1 1 d . . . . .
H47A H 0.5095 0.9142 0.5838 0.166 Uiso 1 1 calc R U . . .
H47B H 0.4805 0.9735 0.6073 0.166 Uiso 1 1 calc R U . . .
C102 C 0.8216(6) 0.4775(5) 0.6331(3) 0.141(4) Uani 1 1 d . . . . .
H10H H 0.7960 0.5105 0.6191 0.211 Uiso 1 1 calc R U . . .
H10I H 0.8662 0.4645 0.6221 0.211 Uiso 1 1 calc R U . . .
H10J H 0.8329 0.4973 0.6553 0.211 Uiso 1 1 calc R U . . .
C36 C 0.5321(6) 0.4503(4) 0.7114(3) 0.136(4) Uani 1 1 d . . . . .
H36A H 0.5412 0.4443 0.6873 0.203 Uiso 1 1 calc R U . . .
H36B H 0.4831 0.4667 0.7143 0.203 Uiso 1 1 calc R U . . .
H36C H 0.5381 0.4072 0.7231 0.203 Uiso 1 1 calc R U . . .
C121 C 0.9802(5) -0.3678(5) 0.6090(3) 0.123(4) Uani 1 1 d D . . . .
H12C H 1.0139 -0.3554 0.5910 0.148 Uiso 1 1 calc R U . . .
H12D H 0.9932 -0.4137 0.6167 0.148 Uiso 1 1 calc R U . . .
C98 C 0.9915(5) 0.2135(5) 0.6344(3) 0.116(3) Uani 1 1 d . . . . .
H98A H 1.0336 0.2333 0.6238 0.173 Uiso 1 1 calc R U . . .
H98B H 1.0014 0.1663 0.6401 0.173 Uiso 1 1 calc R U . . .
H98C H 0.9807 0.2385 0.6551 0.173 Uiso 1 1 calc R U . . .
C44 C 0.7234(4) 0.6288(7) 0.5551(2) 0.133(4) Uani 1 1 d . . . . .
H44A H 0.7697 0.6319 0.5438 0.200 Uiso 1 1 calc R U . . .
H44B H 0.7294 0.6044 0.5764 0.200 Uiso 1 1 calc R U . . .
H44C H 0.7054 0.6742 0.5596 0.200 Uiso 1 1 calc R U . . .
C124 C 1.1161(5) -0.3518(5) 0.6507(3) 0.137(4) Uani 1 1 d . . . . .
H12E H 1.1217 -0.3866 0.6335 0.206 Uiso 1 1 calc R U . . .
H12F H 1.1478 -0.3617 0.6701 0.206 Uiso 1 1 calc R U . . .
H12G H 1.1286 -0.3078 0.6413 0.206 Uiso 1 1 calc R U . . .
C54 C 0.4980(4) 0.3541(5) 0.6072(3) 0.154(5) Uani 1 1 d . . . . .
H54A H 0.4893 0.3306 0.5858 0.231 Uiso 1 1 calc R U . . .
H54B H 0.5421 0.3369 0.6179 0.231 Uiso 1 1 calc R U . . .
H54C H 0.5030 0.4024 0.6030 0.231 Uiso 1 1 calc R U . . .
C60 C 0.0883(5) 0.4100(5) 0.5010(2) 0.103(3) Uani 1 1 d . . . . .
H60A H 0.0500 0.4123 0.4838 0.154 Uiso 1 1 calc R U . . .
H60B H 0.0672 0.4036 0.5233 0.154 Uiso 1 1 calc R U . . .
H60C H 0.1200 0.3720 0.4961 0.154 Uiso 1 1 calc R U . . .
C62 C -0.0068(6) 0.3922(5) 0.6850(2) 0.124(3) Uani 1 1 d . U . . .
H62A H 0.0119 0.3690 0.6652 0.186 Uiso 1 1 calc R U . . .
H62B H -0.0592 0.3939 0.6834 0.186 Uiso 1 1 calc R U . . .
H62C H 0.0077 0.3678 0.7055 0.186 Uiso 1 1 calc R U . . .
C49 C 0.2652(8) 0.1391(4) 0.5932(2) 0.144(5) Uani 1 1 d . . . . .
H49A H 0.2348 0.1677 0.5784 0.173 Uiso 1 1 calc R U . . .
H49B H 0.2363 0.0998 0.6001 0.173 Uiso 1 1 calc R U . . .
C120 C 0.8487(6) -0.3326(5) 0.6886(2) 0.115(3) Uani 1 1 d . . . . .
H12H H 0.8641 -0.3692 0.6738 0.173 Uiso 1 1 calc R U . . .
H12I H 0.8194 -0.3511 0.7067 0.173 Uiso 1 1 calc R U . . .
H12J H 0.8908 -0.3102 0.6985 0.173 Uiso 1 1 calc R U . . .
C107 C 0.6431(8) 0.0380(5) 0.7320(3) 0.145(4) Uani 1 1 d . U . . .
H10K H 0.6603 0.0326 0.7557 0.173 Uiso 1 1 calc R U . . .
H10L H 0.5907 0.0451 0.7325 0.173 Uiso 1 1 calc R U . . .
C101 C 0.7773(8) 0.4187(4) 0.6374(3) 0.145(5) Uani 1 1 d . . . . .
H10M H 0.7970 0.3930 0.6569 0.174 Uiso 1 1 calc R U . . .
H10N H 0.7290 0.4343 0.6437 0.174 Uiso 1 1 calc R U . . .
C48 C 0.3979(7) 0.9228(6) 0.5817(3) 0.158(5) Uani 1 1 d . . . . .
H48A H 0.4042 0.9284 0.5573 0.237 Uiso 1 1 calc R U . . .
H48B H 0.3668 0.9586 0.5901 0.237 Uiso 1 1 calc R U . . .
H48C H 0.3759 0.8789 0.5860 0.237 Uiso 1 1 calc R U . . .
C116 C 1.1820(5) -0.0325(6) 0.7436(4) 0.164(6) Uani 1 1 d . . . . .
H11L H 1.1990 -0.0651 0.7270 0.246 Uiso 1 1 calc R U . . .
H11M H 1.1941 -0.0483 0.7665 0.246 Uiso 1 1 calc R U . . .
H11N H 1.2049 0.0112 0.7398 0.246 Uiso 1 1 calc R U . . .
Li8 Li 0.7938(5) 0.2806(4) 0.6132(2) 0.052(2) Uani 1 1 d . . . . .
C59 C 0.1264(7) 0.4679(8) 0.5008(2) 0.197(8) Uani 1 1 d . . . . .
H59A H 0.1463 0.4718 0.4779 0.237 Uiso 1 1 calc R U . . .
H59B H 0.0912 0.5048 0.5030 0.237 Uiso 1 1 calc R U . . .
Li10 Li 0.9531(5) -0.2331(4) 0.6388(2) 0.049(2) Uani 1 1 d . . . . .
Li3 Li 0.4476(5) 0.7892(4) 0.6305(2) 0.049(2) Uani 1 1 d . . . . .
C118 C 0.7634(5) -0.1998(7) 0.6092(3) 0.170(6) Uani 1 1 d . . . . .
H11O H 0.7911 -0.2137 0.5896 0.255 Uiso 1 1 calc R U . . .
H11P H 0.7346 -0.1601 0.6034 0.255 Uiso 1 1 calc R U . . .
H11Q H 0.7317 -0.2367 0.6159 0.255 Uiso 1 1 calc R U . . .
C104 C 0.6681(6) 0.4191(5) 0.5793(4) 0.161(6) Uani 1 1 d . . . . .
H10O H 0.6448 0.4099 0.5574 0.242 Uiso 1 1 calc R U . . .
H10P H 0.6644 0.4672 0.5845 0.242 Uiso 1 1 calc R U . . .
H10Q H 0.6446 0.3929 0.5970 0.242 Uiso 1 1 calc R U . . .
Li5 Li 0.1913(5) 0.4397(4) 0.5677(2) 0.0446(19) Uani 1 1 d . . . . .
C125 C 1.1145(10) -0.0668(8) 0.5184(3) 0.187(6) Uani 1 1 d . U . . .
H12K H 1.1204 -0.0435 0.4965 0.225 Uiso 1 1 calc R U . . .
H12L H 1.0854 -0.1077 0.5142 0.225 Uiso 1 1 calc R U . . .
Li4 Li 0.3026(5) 0.2733(4) 0.6216(2) 0.049(2) Uani 1 1 d . . . . .
Li1 Li 0.5482(5) 0.6082(4) 0.6751(2) 0.048(2) Uani 1 1 d . . . . .
C122 C 0.9137(6) -0.3704(9) 0.5951(3) 0.203(8) Uani 1 1 d D . . . .
H12M H 0.9091 -0.4109 0.5811 0.305 Uiso 1 1 calc R U . . .
H12N H 0.9054 -0.3304 0.5811 0.305 Uiso 1 1 calc R U . . .
H12O H 0.8783 -0.3719 0.6131 0.305 Uiso 1 1 calc R U . . .
C100 C 0.9320(6) 0.3355(6) 0.5574(2) 0.146(5) Uani 1 1 d . . . . .
H10R H 0.9565 0.2977 0.5467 0.220 Uiso 1 1 calc R U . . .
H10S H 0.9524 0.3779 0.5494 0.220 Uiso 1 1 calc R U . . .
H10T H 0.8809 0.3339 0.5516 0.220 Uiso 1 1 calc R U . . .
Li7 Li 0.6831(5) 0.1223(5) 0.6706(2) 0.049(2) Uani 1 1 d . . . . .
C46 C 0.6101(7) 0.9033(6) 0.6383(4) 0.199(7) Uani 1 1 d . . . . .
H46A H 0.6240 0.8558 0.6368 0.299 Uiso 1 1 calc R U . . .
H46B H 0.6437 0.9272 0.6533 0.299 Uiso 1 1 calc R U . . .
H46C H 0.6110 0.9236 0.6157 0.299 Uiso 1 1 calc R U . . .
Li11 Li 1.0636(5) -0.0477(4) 0.6701(2) 0.0460(19) Uani 1 1 d . . . . .
Li2 Li 0.5721(5) 0.6187(5) 0.5915(2) 0.053(2) Uani 1 1 d . . . . .
C64 C 0.1548(10) 0.5086(10) 0.7255(5) 0.246(10) Uani 1 1 d D U . . .
H64A H 0.1786 0.5175 0.7041 0.369 Uiso 1 1 calc R U . . .
H64B H 0.1841 0.5266 0.7442 0.369 Uiso 1 1 calc R U . . .
H64C H 0.1078 0.5304 0.7253 0.369 Uiso 1 1 calc R U . . .
C128 C 1.0599(7) 0.0959(6) 0.5506(4) 0.180(6) Uani 1 1 d . U . . .
H12P H 1.0755 0.1400 0.5424 0.271 Uiso 1 1 calc R U . . .
H12Q H 1.0698 0.0926 0.5749 0.271 Uiso 1 1 calc R U . . .
H12R H 1.0084 0.0907 0.5462 0.271 Uiso 1 1 calc R U . . .
C127 C 1.0956(9) 0.0471(6) 0.5344(3) 0.181(6) Uani 1 1 d . U . . .
H12S H 1.1471 0.0521 0.5400 0.217 Uiso 1 1 calc R U . . .
H12T H 1.0897 0.0548 0.5098 0.217 Uiso 1 1 calc R U . . .
C61 C 0.0194(7) 0.4552(6) 0.6863(4) 0.195(8) Uani 1 1 d D U . . .
H61A H -0.0004 0.4788 0.7061 0.234 Uiso 1 1 calc R U . . .
H61B H 0.0038 0.4799 0.6657 0.234 Uiso 1 1 calc R U . . .
Li6 Li 0.1566(5) 0.4362(5) 0.6492(2) 0.054(2) Uani 1 1 d . . . . .
Li9 Li 0.6666(6) 0.1029(4) 0.5865(2) 0.057(2) Uani 1 1 d . . . . .
C37 C 0.2963(6) 0.8428(6) 0.6551(5) 0.197(6) Uani 1 1 d . U . . .
H37A H 0.2610 0.8162 0.6678 0.236 Uiso 1 1 calc R U . . .
H37B H 0.2695 0.8720 0.6390 0.236 Uiso 1 1 calc R U . . .
C50 C 0.3243(10) 0.1161(7) 0.5746(3) 0.246(11) Uani 1 1 d . . . . .
H50A H 0.3072 0.0891 0.5554 0.369 Uiso 1 1 calc R U . . .
H50B H 0.3553 0.0884 0.5893 0.369 Uiso 1 1 calc R U . . .
H50C H 0.3514 0.1547 0.5664 0.369 Uiso 1 1 calc R U . . .
C63 C 0.1469(12) 0.4438(9) 0.7294(5) 0.330(15) Uani 1 1 d D U . . .
H63A H 0.1163 0.4301 0.7484 0.396 Uiso 1 1 calc R U . . .
H63B H 0.1916 0.4170 0.7284 0.396 Uiso 1 1 calc R U . . .
C40 C 0.2600(5) 0.7525(7) 0.5962(3) 0.171(6) Uani 1 1 d . . . . .
H40A H 0.2880 0.7747 0.5786 0.257 Uiso 1 1 calc R U . . .
H40B H 0.2204 0.7819 0.6027 0.257 Uiso 1 1 calc R U . . .
H40C H 0.2409 0.7099 0.5874 0.257 Uiso 1 1 calc R U . . .
Li12 Li 1.0566(5) -0.0619(5) 0.5859(2) 0.054(2) Uani 1 1 d . . . . .
C108 C 0.6562(9) -0.0201(5) 0.7151(3) 0.199(7) Uani 1 1 d . U . . .
H10U H 0.6424 -0.0145 0.6912 0.298 Uiso 1 1 calc R U . . .
H10V H 0.6282 -0.0567 0.7249 0.298 Uiso 1 1 calc R U . . .
H10W H 0.7073 -0.0309 0.7168 0.298 Uiso 1 1 calc R U . . .
C38 C 0.3391(10) 0.8865(8) 0.6795(4) 0.264(10) Uani 1 1 d . U . . .
H38A H 0.3735 0.9137 0.6670 0.396 Uiso 1 1 calc R U . . .
H38B H 0.3650 0.8578 0.6958 0.396 Uiso 1 1 calc R U . . .
H38C H 0.3066 0.9163 0.6917 0.396 Uiso 1 1 calc R U . . .
O12 O 0.6449(5) 0.0519(3) 0.54526(16) 0.1432(9) Uani 1 1 d . U . . .
C110 C 0.5355(9) 0.0740(7) 0.5324(4) 0.2714(14) Uani 1 1 d D U . . .
H11R H 0.5048 0.0766 0.5121 0.407 Uiso 1 1 calc R U . . .
H11S H 0.5275 0.1137 0.5466 0.407 Uiso 1 1 calc R U . . .
H11T H 0.5238 0.0333 0.5451 0.407 Uiso 1 1 calc R U . . .
C111 C 0.7066(6) -0.0510(5) 0.5265(2) 0.1432(9) Uani 1 1 d D U . . .
H11U H 0.6903 -0.0914 0.5145 0.215 Uiso 1 1 calc R U . . .
H11V H 0.7502 -0.0614 0.5396 0.215 Uiso 1 1 calc R U . . .
H11W H 0.7169 -0.0154 0.5102 0.215 Uiso 1 1 calc R U . . .
C109 C 0.6184(9) 0.0715(7) 0.5216(4) 0.2714(14) Uani 1 1 d D U . . .
H10X H 0.6256 0.0406 0.5023 0.326 Uiso 1 1 calc R U . . .
H10Y H 0.6364 0.1168 0.5157 0.326 Uiso 1 1 calc R U . . .
C112 C 0.6543(7) -0.0297(5) 0.5478(2) 0.1432(9) Uani 1 1 d D U . . .
H11X H 0.6672 -0.0424 0.5714 0.172 Uiso 1 1 calc R U . . .
H11Y H 0.6084 -0.0518 0.5417 0.172 Uiso 1 1 calc R U . . .
C126 C 1.1858(9) -0.0873(7) 0.5315(4) 0.216(8) Uani 1 1 d . U . . .
H12U H 1.2058 -0.1217 0.5167 0.324 Uiso 1 1 calc R U . . .
H12V H 1.1812 -0.1056 0.5544 0.324 Uiso 1 1 calc R U . . .
H12W H 1.2176 -0.0480 0.5322 0.324 Uiso 1 1 calc R U . . .

loop_
_atom_site_aniso_label
_atom_site_aniso_U_11
_atom_site_aniso_U_22
_atom_site_aniso_U_33
_atom_site_aniso_U_23
_atom_site_aniso_U_13
_atom_site_aniso_U_12
Ni3 0.0354(3) 0.0275(3) 0.0294(3) 0.0006(2) -0.0040(2) 0.0023(2)
Ni4 0.0314(3) 0.0280(3) 0.0309(3) -0.0011(2) -0.0016(2) 0.0023(2)
Ni2 0.0309(3) 0.0311(3) 0.0316(3) -0.0006(2) 0.0010(2) -0.0072(2)
Ni1 0.0300(3) 0.0306(3) 0.0331(3) -0.0020(2) -0.0017(2) -0.0072(2)
Br4 0.0454(3) 0.0588(3) 0.0710(4) 0.0038(3) 0.0028(3) -0.0117(3)
Br1 0.0474(3) 0.0611(3) 0.0670(4) -0.0113(3) -0.0053(3) 0.0118(3)
Br2 0.0428(3) 0.0534(3) 0.0730(4) -0.0030(3) 0.0035(3) -0.0006(2)
Br3 0.0484(3) 0.0449(3) 0.0821(4) 0.0074(3) -0.0137(3) -0.0097(2)
O5 0.046(2) 0.043(2) 0.067(2) 0.0061(17) -0.0019(18) 0.0091(17)
O15 0.079(3) 0.043(2) 0.053(2) -0.0039(17) -0.013(2) -0.0108(19)
O7 0.061(3) 0.055(2) 0.053(2) 0.0070(17) -0.0100(18) 0.0032(19)
O10 0.060(3) 0.042(2) 0.077(3) 0.0083(18) -0.002(2) -0.0180(18)
O1 0.088(3) 0.040(2) 0.061(2) 0.0038(17) -0.019(2) 0.003(2)
O4 0.094(3) 0.037(2) 0.067(3) 0.0035(18) -0.005(2) -0.006(2)
O6 0.078(3) 0.041(2) 0.065(2) 0.0006(18) -0.007(2) -0.004(2)
O14 0.070(3) 0.036(2) 0.087(3) -0.0066(19) -0.015(2) 0.0027(19)
O9 0.087(3) 0.069(3) 0.048(2) 0.0009(19) 0.016(2) -0.009(2)
O2 0.074(3) 0.091(3) 0.060(3) -0.010(2) 0.025(2) -0.003(3)
O13 0.048(2) 0.057(2) 0.093(3) 0.002(2) -0.004(2) -0.0166(19)
C14 0.031(2) 0.036(2) 0.037(2) -0.0006(18) 0.0017(18) -0.0100(19)
O11 0.097(4) 0.035(2) 0.090(3) 0.006(2) -0.016(3) -0.004(2)
C13 0.034(2) 0.029(2) 0.039(2) -0.0013(18) -0.0026(19) -0.0063(19)
O3 0.053(3) 0.050(3) 0.172(5) 0.003(3) 0.011(3) 0.013(2)
C18 0.034(3) 0.034(2) 0.044(3) -0.0082(19) 0.005(2) -0.010(2)
C15 0.038(3) 0.039(2) 0.033(2) 0.0015(18) 0.0010(19) -0.011(2)
C7 0.033(2) 0.035(2) 0.036(2) -0.0018(18) -0.0026(18) -0.0089(19)
C78 0.043(3) 0.025(2) 0.035(2) 0.0045(17) 0.0009(19) -0.0023(19)
C77 0.042(3) 0.027(2) 0.036(2) 0.0001(17) 0.001(2) 0.0057(19)
C85 0.040(3) 0.026(2) 0.035(2) -0.0024(17) 0.0004(18) -0.0011(18)
C71 0.041(3) 0.031(2) 0.035(2) 0.0000(17) -0.0035(19) -0.0014(19)
C79 0.051(3) 0.033(2) 0.027(2) 0.0023(17) -0.0023(19) 0.008(2)
C91 0.045(3) 0.032(2) 0.036(2) -0.0011(18) -0.001(2) 0.000(2)
C82 0.036(3) 0.027(2) 0.037(2) -0.0017(17) -0.0064(19) 0.0053(19)
C83 0.051(3) 0.032(2) 0.027(2) 0.0024(17) 0.0000(19) 0.012(2)
O16 0.125(4) 0.089(3) 0.056(3) 0.001(2) 0.026(3) -0.039(3)
C17 0.030(2) 0.034(2) 0.039(2) 0.0036(18) -0.0039(19) -0.0101(19)
C81 0.039(3) 0.031(2) 0.037(2) 0.0024(18) 0.0044(19) 0.0045(19)
C80 0.053(3) 0.032(2) 0.028(2) 0.0005(17) -0.003(2) 0.006(2)
C84 0.050(3) 0.038(2) 0.028(2) 0.0009(18) -0.002(2) 0.014(2)
C65 0.047(3) 0.027(2) 0.036(2) -0.0007(17) -0.009(2) -0.001(2)
C90 0.039(3) 0.041(3) 0.042(3) 0.004(2) 0.000(2) 0.001(2)
C70 0.052(3) 0.036(2) 0.039(2) 0.0012(19) -0.002(2) -0.004(2)
C16 0.040(3) 0.037(2) 0.030(2) -0.0017(18) -0.0005(19) -0.011(2)
C21 0.034(2) 0.035(2) 0.037(2) 0.0009(18) 0.0024(18) -0.0023(19)
C1 0.042(3) 0.028(2) 0.038(2) 0.0010(17) -0.0011(19) -0.0034(19)
C19 0.049(3) 0.038(2) 0.030(2) -0.0010(18) 0.005(2) -0.013(2)
C27 0.051(3) 0.032(2) 0.031(2) 0.0053(18) 0.000(2) -0.002(2)
C20 0.045(3) 0.037(2) 0.032(2) -0.0078(18) 0.003(2) -0.011(2)
C12 0.045(3) 0.051(3) 0.043(3) 0.004(2) -0.007(2) -0.008(2)
C6 0.052(3) 0.036(2) 0.045(3) -0.001(2) -0.008(2) -0.012(2)
C87 0.061(4) 0.057(3) 0.040(3) 0.005(2) 0.004(2) -0.019(3)
O8 0.127(5) 0.083(3) 0.095(4) -0.010(3) 0.058(4) 0.004(3)
C86 0.041(3) 0.042(3) 0.042(3) -0.001(2) -0.001(2) -0.005(2)
C72 0.045(3) 0.041(3) 0.045(3) -0.005(2) -0.008(2) 0.002(2)
C66 0.048(3) 0.044(3) 0.041(3) 0.005(2) -0.010(2) -0.002(2)
C26 0.044(3) 0.048(3) 0.044(3) 0.010(2) -0.002(2) -0.011(2)
C96 0.058(3) 0.041(3) 0.047(3) -0.008(2) -0.010(2) 0.003(2)
C89 0.048(3) 0.055(3) 0.055(3) 0.012(3) -0.014(3) 0.006(3)
C73 0.066(4) 0.060(3) 0.046(3) -0.011(3) -0.014(3) -0.010(3)
C32 0.058(3) 0.047(3) 0.040(3) -0.002(2) -0.010(2) -0.014(2)
C76 0.042(3) 0.041(3) 0.056(3) -0.013(2) -0.008(2) 0.006(2)
C8 0.040(3) 0.065(4) 0.053(3) 0.019(3) -0.008(2) -0.016(3)
C2 0.054(3) 0.046(3) 0.040(3) -0.003(2) 0.006(2) -0.003(2)
C11 0.072(4) 0.059(3) 0.044(3) 0.009(2) -0.017(3) -0.006(3)
C69 0.076(4) 0.050(3) 0.037(3) 0.006(2) -0.001(3) -0.013(3)
C22 0.045(3) 0.054(3) 0.040(3) 0.007(2) -0.001(2) -0.007(2)
C5 0.066(4) 0.046(3) 0.047(3) -0.008(2) -0.015(3) -0.011(3)
C92 0.055(3) 0.052(3) 0.052(3) -0.018(2) -0.003(3) 0.009(3)
C88 0.068(4) 0.058(3) 0.045(3) 0.012(2) -0.013(3) -0.006(3)
C10 0.064(4) 0.062(4) 0.048(3) 0.015(3) 0.001(3) -0.007(3)
C25 0.045(3) 0.067(4) 0.061(3) 0.021(3) 0.005(3) -0.013(3)
C4 0.094(5) 0.043(3) 0.041(3) -0.009(2) -0.009(3) -0.005(3)
C28 0.063(4) 0.047(3) 0.042(3) -0.005(2) 0.009(2) 0.001(3)
C31 0.093(5) 0.053(3) 0.050(3) -0.005(3) -0.022(3) -0.019(3)
C3 0.082(5) 0.053(3) 0.045(3) -0.004(2) 0.012(3) 0.011(3)
C67 0.059(4) 0.052(3) 0.055(3) 0.007(2) -0.024(3) -0.001(3)
C75 0.053(4) 0.059(4) 0.073(4) -0.030(3) -0.002(3) 0.013(3)
C24 0.065(4) 0.078(4) 0.043(3) 0.021(3) 0.008(3) -0.001(3)
C55 0.061(4) 0.054(3) 0.072(4) 0.008(3) -0.001(3) 0.011(3)
C23 0.064(4) 0.075(4) 0.044(3) 0.009(3) -0.012(3) 0.000(3)
C68 0.086(5) 0.053(3) 0.041(3) 0.014(2) -0.021(3) -0.008(3)
C74 0.075(4) 0.051(3) 0.062(4) -0.027(3) 0.000(3) 0.004(3)
C30 0.119(6) 0.055(4) 0.045(3) -0.012(3) -0.008(4) -0.004(4)
C93 0.069(4) 0.077(4) 0.066(4) -0.031(3) 0.007(3) 0.019(3)
C9 0.047(3) 0.073(4) 0.072(4) 0.020(3) 0.000(3) -0.018(3)
C29 0.098(5) 0.062(4) 0.053(3) -0.010(3) 0.015(3) 0.010(4)
C95 0.097(5) 0.058(4) 0.047(3) -0.015(3) -0.023(3) -0.004(4)
C94 0.098(5) 0.069(4) 0.052(4) -0.026(3) 0.006(3) 0.006(4)
C113 0.110(6) 0.055(4) 0.070(4) -0.001(3) -0.006(4) -0.024(4)
C33 0.120(6) 0.063(4) 0.047(3) -0.003(3) -0.021(4) -0.001(4)
C97 0.059(4) 0.058(4) 0.099(5) 0.013(3) 0.003(4) -0.006(3)
C58 0.144(8) 0.061(4) 0.090(5) 0.007(4) -0.003(5) 0.014(5)
C51 0.127(7) 0.060(4) 0.098(6) 0.012(4) 0.029(5) -0.004(4)
C56 0.085(5) 0.115(6) 0.066(4) 0.021(4) -0.002(4) 0.020(5)
C115 0.133(8) 0.083(5) 0.063(4) 0.004(4) -0.012(5) -0.018(5)
C99 0.082(5) 0.067(4) 0.105(6) 0.021(4) 0.002(4) -0.026(4)
C114 0.113(7) 0.071(5) 0.106(6) -0.022(4) -0.005(5) 0.006(5)
C41 0.101(6) 0.111(6) 0.061(4) -0.021(4) 0.013(4) -0.027(5)
C39 0.044(4) 0.085(5) 0.137(7) 0.010(5) 0.006(4) -0.007(4)
C105 0.119(7) 0.090(5) 0.055(4) -0.016(4) 0.022(4) -0.004(5)
C35 0.134(8) 0.038(4) 0.168(9) 0.012(5) -0.048(7) 0.018(4)
C52 0.147(8) 0.067(5) 0.084(5) 0.021(4) -0.028(5) -0.027(5)
C53 0.055(4) 0.054(4) 0.116(6) 0.009(4) -0.002(4) 0.001(3)
C45 0.174(10) 0.051(4) 0.108(6) 0.007(4) -0.053(7) -0.025(5)
C42 0.114(7) 0.086(6) 0.110(7) -0.010(5) -0.026(6) -0.012(5)
C117 0.048(4) 0.081(5) 0.119(6) 0.018(4) 0.002(4) 0.003(4)
C57 0.160(9) 0.089(6) 0.065(5) 0.022(4) 0.020(5) -0.002(6)
C123 0.099(7) 0.070(5) 0.144(8) 0.042(5) -0.042(6) -0.019(4)
C106 0.129(8) 0.124(8) 0.078(5) -0.003(5) -0.005(5) -0.032(6)
C34 0.104(7) 0.085(5) 0.104(6) -0.010(4) -0.049(5) -0.003(5)
C103 0.123(8) 0.076(5) 0.106(7) 0.009(5) -0.012(6) -0.021(5)
C119 0.064(5) 0.084(6) 0.266(14) 0.062(8) 0.010(7) -0.025(5)
C43 0.106(8) 0.161(10) 0.106(7) 0.016(7) 0.062(6) 0.015(7)
C47 0.224(13) 0.111(7) 0.080(6) 0.032(5) -0.009(7) -0.075(8)
C102 0.134(9) 0.074(6) 0.213(13) -0.034(7) -0.050(8) 0.020(6)
C36 0.171(10) 0.048(4) 0.186(11) -0.011(6) -0.040(9) 0.005(6)
C121 0.109(7) 0.091(6) 0.169(10) -0.073(6) -0.023(7) 0.016(5)
C98 0.081(6) 0.115(7) 0.149(9) 0.026(6) -0.042(6) -0.029(5)
C44 0.053(5) 0.247(14) 0.100(7) 0.022(8) 0.005(5) -0.013(7)
C124 0.087(7) 0.107(7) 0.216(12) -0.039(8) -0.050(7) 0.040(6)
C54 0.060(5) 0.137(9) 0.267(15) 0.110(9) 0.043(7) 0.015(5)
C60 0.103(7) 0.123(7) 0.083(5) -0.009(5) -0.003(5) -0.029(6)
C62 0.174(11) 0.125(7) 0.074(5) 0.000(5) -0.007(6) 0.015(7)
C49 0.278(16) 0.059(5) 0.094(7) 0.013(5) -0.063(9) -0.022(7)
C120 0.147(9) 0.095(6) 0.105(7) 0.020(5) 0.021(6) -0.036(6)
C107 0.238(13) 0.091(6) 0.106(7) 0.022(5) 0.027(8) -0.041(7)
C101 0.274(15) 0.050(5) 0.112(7) -0.005(5) 0.011(9) -0.008(7)
C48 0.251(16) 0.125(9) 0.097(7) 0.016(6) -0.028(9) 0.060(10)
C116 0.083(7) 0.156(11) 0.252(16) 0.047(10) -0.057(8) -0.002(7)
Li8 0.058(6) 0.043(5) 0.053(5) 0.006(4) -0.007(4) -0.002(4)
C59 0.208(13) 0.313(19) 0.069(6) 0.016(8) -0.041(7) -0.168(14)
Li10 0.052(5) 0.040(4) 0.053(5) 0.002(4) 0.002(4) -0.007(4)
Li3 0.050(5) 0.038(4) 0.060(5) -0.001(4) 0.004(4) -0.005(4)
C118 0.070(6) 0.238(15) 0.200(12) 0.090(11) -0.049(7) -0.048(8)
C104 0.115(9) 0.087(7) 0.281(17) -0.068(9) -0.025(10) 0.018(6)
Li5 0.041(5) 0.041(4) 0.051(5) 0.011(4) -0.004(4) -0.004(4)
C125 0.322(17) 0.161(9) 0.082(7) -0.019(7) 0.076(10) -0.018(11)
Li4 0.048(5) 0.047(5) 0.052(5) 0.000(4) -0.007(4) -0.005(4)
Li1 0.057(6) 0.045(5) 0.042(4) -0.005(4) -0.011(4) -0.008(4)
C122 0.147(11) 0.35(2) 0.113(9) -0.112(12) -0.009(8) -0.068(13)
C100 0.171(10) 0.203(12) 0.065(5) 0.007(6) 0.005(6) -0.133(9)
Li7 0.046(5) 0.052(5) 0.048(5) 0.000(4) 0.006(4) 0.004(4)
C46 0.133(11) 0.118(10) 0.35(2) -0.041(12) -0.013(13) -0.006(8)
Li11 0.043(5) 0.041(4) 0.054(5) -0.005(4) -0.012(4) 0.002(4)
Li2 0.047(5) 0.056(5) 0.055(5) -0.007(4) 0.007(4) 0.000(4)
C64 0.229(18) 0.31(2) 0.201(16) 0.081(17) -0.038(14) -0.143(18)
C128 0.184(12) 0.098(6) 0.263(17) 0.065(8) 0.108(11) 0.020(8)
C127 0.280(16) 0.107(6) 0.159(11) 0.026(8) 0.082(11) -0.016(9)
C61 0.189(13) 0.101(7) 0.301(18) 0.003(9) 0.176(13) 0.018(8)
Li6 0.049(5) 0.059(6) 0.055(5) -0.008(4) 0.013(4) -0.012(4)
Li9 0.081(7) 0.042(5) 0.048(5) -0.001(4) -0.021(5) -0.016(5)
C37 0.099(8) 0.110(8) 0.381(19) -0.045(10) 0.021(10) 0.058(7)
C50 0.48(3) 0.165(13) 0.095(8) -0.028(8) -0.009(13) 0.172(17)
C63 0.54(4) 0.215(18) 0.25(2) -0.054(18) 0.21(2) 0.05(2)
C40 0.076(7) 0.222(15) 0.214(14) -0.045(12) -0.044(8) 0.011(8)
Li12 0.059(6) 0.050(5) 0.052(5) -0.002(4) 0.013(4) -0.005(4)
C108 0.36(2) 0.079(6) 0.152(11) 0.010(6) -0.065(12) -0.063(10)
C38 0.38(2) 0.231(17) 0.178(13) -0.103(12) -0.053(14) 0.204(16)
O12 0.2228(18) 0.1195(16) 0.0856(16) 0.0162(15) -0.0449(16) -0.0917(16)
C110 0.393(3) 0.185(3) 0.230(3) 0.090(3) -0.167(3) -0.206(2)
C111 0.2228(18) 0.1196(16) 0.0857(16) 0.0162(15) -0.0449(16) -0.0917(16)
C109 0.393(3) 0.185(3) 0.230(3) 0.090(3) -0.167(3) -0.206(2)
C112 0.2228(18) 0.1195(16) 0.0856(16) 0.0162(15) -0.0449(16) -0.0917(16)
C126 0.280(16) 0.113(9) 0.263(19) -0.013(11) 0.178(14) 0.042(11)

loop_
_atom_type_symbol
_atom_type_description
_atom_type_scat_dispersion_real
_atom_type_scat_dispersion_imag
_atom_type_scat_source
C C 0.0033 0.0016 'International Tables Vol C Tables 4.2.6.8 and 6.1.1.4'
H H 0.0000 0.0000 'International Tables Vol C Tables 4.2.6.8 and 6.1.1.4'
Br Br -0.2901 2.4595 'International Tables Vol C Tables 4.2.6.8 and 6.1.1.4'
Li Li -0.0003 0.0001 'International Tables Vol C Tables 4.2.6.8 and 6.1.1.4'
Ni Ni 0.3393 1.1124 'International Tables Vol C Tables 4.2.6.8 and 6.1.1.4'
O O 0.0106 0.0060 'International Tables Vol C Tables 4.2.6.8 and 6.1.1.4'

loop_
_geom_angle_atom_site_label_1
_geom_angle_atom_site_label_2
_geom_angle_atom_site_label_3
_geom_angle
_geom_angle_site_symmetry_1
_geom_angle_site_symmetry_3
_geom_angle_publ_flag
C78 Ni3 C77 43.32(18) . . ?
C78 Ni3 C71 150.04(18) . . ?
C78 Ni3 C65 104.33(18) . . ?
C78 Ni3 Li8 142.6(3) . . ?
C78 Ni3 Li7 94.7(2) . . ?
C78 Ni3 Li9 65.5(3) . . ?
C77 Ni3 Li8 144.1(3) . . ?
C77 Ni3 Li7 63.6(2) . . ?
C77 Ni3 Li9 94.3(3) . . ?
C71 Ni3 C77 106.72(18) . . ?
C71 Ni3 Li8 59.0(2) . . ?
C71 Ni3 Li7 63.7(2) . . ?
C71 Ni3 Li9 129.0(3) . . ?
C65 Ni3 C77 147.62(18) . . ?
C65 Ni3 C71 105.61(18) . . ?
C65 Ni3 Li8 59.3(2) . . ?
C65 Ni3 Li7 132.3(3) . . ?
C65 Ni3 Li9 63.2(3) . . ?
Li7 Ni3 Li8 121.6(3) . . ?
Li9 Ni3 Li8 120.5(3) . . ?
Li9 Ni3 Li7 87.2(3) . . ?
C85 Ni4 C91 107.82(18) . . ?
C85 Ni4 C82 105.40(18) . . ?
C85 Ni4 Li10 58.2(2) . . ?
C85 Ni4 Li11 62.2(2) . . ?
C85 Ni4 Li12 128.5(3) . . ?
C91 Ni4 Li10 60.5(2) . . ?
C91 Ni4 Li11 132.1(3) . . ?
C91 Ni4 Li12 63.9(3) . . ?
C82 Ni4 C91 146.72(18) . . ?
C82 Ni4 Li10 145.0(2) . . ?
C82 Ni4 Li11 64.2(2) . . ?
C82 Ni4 Li12 93.5(3) . . ?
C81 Ni4 C85 148.65(18) . . ?
C81 Ni4 C91 103.44(18) . . ?
C81 Ni4 C82 43.29(18) . . ?
C81 Ni4 Li10 145.8(3) . . ?
C81 Ni4 Li11 94.7(2) . . ?
C81 Ni4 Li12 64.8(3) . . ?
Li11 Ni4 Li10 118.8(3) . . ?
Li11 Ni4 Li12 85.8(3) . . ?
Li12 Ni4 Li10 121.1(3) . . ?
C18 Ni2 Li5 95.4(2) . . ?
C18 Ni2 Li4 142.1(2) . . ?
C18 Ni2 Li6 69.9(3) . . ?
C17 Ni2 C18 43.33(19) . . ?
C17 Ni2 Li5 62.6(2) . . ?
C17 Ni2 Li4 143.8(2) . . ?
C17 Ni2 Li6 95.2(3) . . ?
C21 Ni2 C18 104.58(19) . . ?
C21 Ni2 C17 147.91(19) . . ?
C21 Ni2 Li5 135.9(2) . . ?
C21 Ni2 Li4 58.5(2) . . ?
C21 Ni2 Li6 66.5(3) . . ?
C27 Ni2 C18 150.73(18) . . ?
C27 Ni2 C17 107.41(18) . . ?
C27 Ni2 C21 104.67(18) . . ?
C27 Ni2 Li5 62.1(2) . . ?
C27 Ni2 Li4 58.9(2) . . ?
C27 Ni2 Li6 122.1(3) . . ?
Li5 Ni2 Li4 120.6(3) . . ?
Li6 Ni2 Li5 84.9(3) . . ?
Li6 Ni2 Li4 120.8(3) . . ?
C14 Ni1 C13 43.33(18) . . ?
C14 Ni1 C7 104.28(18) . . ?
C14 Ni1 C1 150.00(18) . . ?
C14 Ni1 Li3 142.9(3) . . ?
C14 Ni1 Li1 94.6(2) . . ?
C14 Ni1 Li2 68.2(3) . . ?
C13 Ni1 C7 147.61(18) . . ?
C13 Ni1 C1 106.81(18) . . ?
C13 Ni1 Li3 143.3(2) . . ?
C13 Ni1 Li1 63.1(2) . . ?
C13 Ni1 Li2 95.4(3) . . ?
C7 Ni1 C1 105.51(18) . . ?
C7 Ni1 Li3 59.4(2) . . ?
C7 Ni1 Li1 134.3(3) . . ?
C7 Ni1 Li2 64.8(3) . . ?
C1 Ni1 Li3 59.9(2) . . ?
C1 Ni1 Li1 61.6(2) . . ?
C1 Ni1 Li2 122.9(3) . . ?
Li1 Ni1 Li3 121.0(3) . . ?
Li2 Ni1 Li3 120.8(3) . . ?
Li2 Ni1 Li1 85.4(3) . . ?
Li11 Br4 Li12 84.1(3) . . ?
Li1 Br1 Li2 84.9(3) . . ?
Li5 Br2 Li6 83.0(3) . . ?
Li7 Br3 Li9 84.6(3) . . ?
C55 O5 Li4 127.1(4) . . ?
C53 O5 C55 114.3(5) . . ?
C53 O5 Li4 116.2(4) . . ?
C113 O15 Li11 120.7(4) . . ?
C115 O15 C113 116.3(5) . . ?
C115 O15 Li11 121.5(5) . . ?
C57 O7 Li5 117.5(5) . . ?
C59 O7 C57 114.8(8) . . ?
C59 O7 Li5 123.2(6) . . ?
C97 O10 C99 116.0(5) . . ?
C97 O10 Li8 115.6(4) . . ?
C99 O10 Li8 126.4(5) . . ?
C33 O1 C35 112.7(5) . . ?
C33 O1 Li1 114.9(4) . . ?
C35 O1 Li1 123.8(6) . . ?
C45 O4 Li3 119.0(5) . . ?
C47 O4 C45 112.6(6) . . ?
C47 O4 Li3 126.5(6) . . ?
C51 O6 Li4 121.2(5) . . ?
C49 O6 C51 111.7(6) . . ?
C49 O6 Li4 123.4(5) . . ?
C123 O14 Li10 122.4(5) . . ?
C121 O14 C123 112.7(6) . . ?
C121 O14 Li10 124.8(6) . . ?
C105 O9 Li7 115.2(5) . . ?
C107 O9 C105 111.4(6) . . ?
C107 O9 Li7 127.8(6) . . ?
C41 O2 C43 113.7(6) . . ?
C41 O2 Li2 118.4(5) . . ?
C43 O2 Li2 127.9(6) . . ?
C117 O13 C119 112.9(6) . . ?
C117 O13 Li10 111.3(5) . . ?
C119 O13 Li10 134.8(5) . . ?
Ni1 C14 H14 119(3) . . ?
Ni1 C14 Li2 65.7(2) . . ?
C13 C14 Ni1 68.5(2) . . ?
C13 C14 H14 116(3) . . ?
C13 C14 C15 122.5(4) . . ?
C13 C14 Li2 109.5(4) . . ?
C15 C14 Ni1 122.3(3) . . ?
C15 C14 H14 106(3) . . ?
C15 C14 Li2 126.7(4) . . ?
Li2 C14 H14 55(3) . . ?
C103 O11 Li8 119.5(5) . . ?
C101 O11 C103 117.3(6) . . ?
C101 O11 Li8 123.1(6) . . ?
Ni1 C13 H13 125(3) . . ?
Ni1 C13 Li1 69.2(3) . . ?
C14 C13 Ni1 68.2(2) . . ?
C14 C13 H13 113(3) . . ?
C14 C13 C20 123.1(4) . . ?
C14 C13 Li1 116.6(4) . . ?
C20 C13 Ni1 118.7(3) . . ?
C20 C13 H13 105(3) . . ?
C20 C13 Li1 117.9(4) . . ?
Li1 C13 H13 62(3) . . ?
C39 O3 Li3 113.9(5) . . ?
C39 O3 C37 111.0(7) . . ?
C37 O3 Li3 133.6(7) . . ?
Ni2 C18 H18 118(3) . . ?
Ni2 C18 Li6 63.0(2) . . ?
C17 C18 Ni2 68.3(2) . . ?
C17 C18 H18 110(3) . . ?
C17 C18 C19 123.8(4) . . ?
C17 C18 Li6 105.6(4) . . ?
C19 C18 Ni2 117.6(3) . . ?
C19 C18 H18 112(3) . . ?
C19 C18 Li6 127.5(4) . . ?
Li6 C18 H18 58(2) . . ?
C14 C15 H15A 108.9 . . ?
C14 C15 H15B 108.9 . . ?
C14 C15 C16 113.4(4) . . ?
H15A C15 H15B 107.7 . . ?
C16 C15 H15A 108.9 . . ?
C16 C15 H15B 108.9 . . ?
Ni1 C7 Li3 74.0(3) . . ?
Ni1 C7 Li2 67.9(3) . . ?
C12 C7 Ni1 125.2(3) . . ?
C12 C7 Li3 97.1(4) . . ?
C12 C7 Li2 121.1(4) . . ?
C8 C7 Ni1 122.0(4) . . ?
C8 C7 C12 112.4(4) . . ?
C8 C7 Li3 106.6(4) . . ?
C8 C7 Li2 78.6(4) . . ?
Li3 C7 Li2 136.8(4) . . ?
Ni3 C78 H78 119(3) . . ?
Ni3 C78 Li9 66.8(2) . . ?
C77 C78 Ni3 69.3(2) . . ?
C77 C78 H78 111(3) . . ?
C77 C78 C79 124.3(4) . . ?
C77 C78 Li9 112.5(4) . . ?
C79 C78 Ni3 118.0(3) . . ?
C79 C78 H78 110(3) . . ?
C79 C78 Li9 120.9(4) . . ?
Li9 C78 H78 57(3) . . ?
Ni3 C77 H77 122(3) . . ?
Ni3 C77 Li7 67.9(3) . . ?
C78 C77 Ni3 67.3(2) . . ?
C78 C77 H77 114(3) . . ?
C78 C77 C84 123.3(4) . . ?
C78 C77 Li7 114.7(4) . . ?
C84 C77 Ni3 118.6(3) . . ?
C84 C77 H77 108(3) . . ?
C84 C77 Li7 119.0(4) . . ?
Li7 C77 H77 60(3) . . ?
Ni4 C85 Li10 75.8(3) . . ?
Ni4 C85 Li11 69.2(2) . . ?
C90 C85 Ni4 123.3(3) . . ?
C90 C85 C86 112.5(4) . . ?
C90 C85 Li10 105.2(4) . . ?
C90 C85 Li11 82.9(3) . . ?
C86 C85 Ni4 124.2(4) . . ?
C86 C85 Li10 92.6(4) . . ?
C86 C85 Li11 119.0(4) . . ?
Li11 C85 Li10 142.0(4) . . ?
Ni3 C71 Li8 74.4(3) . . ?
Ni3 C71 Li7 68.1(2) . . ?
C72 C71 Ni3 126.7(4) . . ?
C72 C71 C76 112.9(4) . . ?
C72 C71 Li8 95.3(4) . . ?
C72 C71 Li7 116.2(4) . . ?
C76 C71 Ni3 120.4(3) . . ?
C76 C71 Li8 103.6(4) . . ?
C76 C71 Li7 86.0(4) . . ?
Li8 C71 Li7 140.7(4) . . ?
C78 C79 H79A 108.5 . . ?
C78 C79 H79B 108.5 . . ?
C78 C79 C80 114.9(4) . . ?
H79A C79 H79B 107.5 . . ?
C80 C79 H79A 108.5 . . ?
C80 C79 H79B 108.5 . . ?
Ni4 C91 Li10 73.9(3) . . ?
Ni4 C91 Li12 68.2(3) . . ?
C96 C91 Ni4 124.7(4) . . ?
C96 C91 Li10 105.3(4) . . ?
C96 C91 Li12 112.1(4) . . ?
C92 C91 Ni4 121.9(4) . . ?
C92 C91 C96 112.9(4) . . ?
C92 C91 Li10 99.3(4) . . ?
C92 C91 Li12 85.1(4) . . ?
Li12 C91 Li10 137.2(4) . . ?
Ni4 C82 H82 115(3) . . ?
Ni4 C82 Li11 67.7(2) . . ?
C83 C82 Ni4 118.8(3) . . ?
C83 C82 H82 113(3) . . ?
C83 C82 Li11 119.7(4) . . ?
C81 C82 Ni4 68.1(2) . . ?
C81 C82 H82 111(3) . . ?
C81 C82 C83 123.5(4) . . ?
C81 C82 Li11 114.3(4) . . ?
Li11 C82 H82 54(3) . . ?
C82 C83 H83A 108.8 . . ?
C82 C83 H83B 108.8 . . ?
C82 C83 C84 113.7(4) . . ?
H83A C83 H83B 107.7 . . ?
C84 C83 H83A 108.8 . . ?
C84 C83 H83B 108.8 . . ?
C125 O16 Li12 114.0(7) . . ?
C127 O16 C125 108.6(8) . . ?
C127 O16 Li12 127.0(7) . . ?
Ni2 C17 H17 120(3) . . ?
Ni2 C17 Li5 69.1(2) . . ?
C18 C17 Ni2 68.4(2) . . ?
C18 C17 H17 110(3) . . ?
C18 C17 C16 123.1(4) . . ?
C18 C17 Li5 118.8(4) . . ?
C16 C17 Ni2 118.4(3) . . ?
C16 C17 H17 111(3) . . ?
C16 C17 Li5 115.2(4) . . ?
Li5 C17 H17 61(3) . . ?
Ni4 C81 H81 121(3) . . ?
Ni4 C81 Li12 67.7(3) . . ?
C82 C81 Ni4 68.7(2) . . ?
C82 C81 H81 111(3) . . ?
C82 C81 C80 123.3(4) . . ?
C82 C81 Li12 112.2(4) . . ?
C80 C81 Ni4 118.7(3) . . ?
C80 C81 H81 109(3) . . ?
C80 C81 Li12 122.5(4) . . ?
Li12 C81 H81 59(3) . . ?
C79 C80 H80A 108.9 . . ?
C79 C80 H80B 108.9 . . ?
C81 C80 C79 113.5(4) . . ?
C81 C80 H80A 108.9 . . ?
C81 C80 H80B 108.9 . . ?
H80A C80 H80B 107.7 . . ?
C77 C84 C83 114.6(4) . . ?
C77 C84 H84A 108.6 . . ?
C77 C84 H84B 108.6 . . ?
C83 C84 H84A 108.6 . . ?
C83 C84 H84B 108.6 . . ?
H84A C84 H84B 107.6 . . ?
Ni3 C65 Li8 74.4(3) . . ?
Ni3 C65 Li9 68.1(3) . . ?
C70 C65 Ni3 124.8(4) . . ?
C70 C65 Li8 94.7(4) . . ?
C70 C65 Li9 119.2(4) . . ?
C66 C65 Ni3 122.7(4) . . ?
C66 C65 C70 112.3(4) . . ?
C66 C65 Li8 106.9(4) . . ?
C66 C65 Li9 81.7(4) . . ?
Li8 C65 Li9 139.4(4) . . ?
C85 C90 H90 118.1 . . ?
C85 C90 Li11 63.9(3) . . ?
C89 C90 C85 123.9(5) . . ?
C89 C90 H90 118.1 . . ?
C89 C90 Li11 126.1(4) . . ?
Li11 C90 H90 80.9 . . ?
C65 C70 H70 118.1 . . ?
C69 C70 C65 123.8(5) . . ?
C69 C70 H70 118.1 . . ?
C15 C16 H16A 108.7 . . ?
C15 C16 H16B 108.7 . . ?
C17 C16 C15 114.3(4) . . ?
C17 C16 H16A 108.7 . . ?
C17 C16 H16B 108.7 . . ?
H16A C16 H16B 107.6 . . ?
Ni2 C21 Li4 75.1(3) . . ?
Ni2 C21 Li6 65.5(2) . . ?
C26 C21 Ni2 122.4(3) . . ?
C26 C21 Li4 102.2(4) . . ?
C26 C21 Li6 81.9(4) . . ?
C22 C21 Ni2 124.3(3) . . ?
C22 C21 C26 113.2(4) . . ?
C22 C21 Li4 97.3(4) . . ?
C22 C21 Li6 122.8(4) . . ?
Li4 C21 Li6 134.7(4) . . ?
Ni1 C1 Li3 73.3(3) . . ?
Ni1 C1 Li1 70.0(2) . . ?
C6 C1 Ni1 121.7(3) . . ?
C6 C1 Li3 107.3(4) . . ?
C6 C1 Li1 85.9(4) . . ?
C2 C1 Ni1 125.7(4) . . ?
C2 C1 C6 112.6(4) . . ?
C2 C1 Li3 93.0(4) . . ?
C2 C1 Li1 114.6(4) . . ?
Li1 C1 Li3 142.5(4) . . ?
C18 C19 H19A 108.4 . . ?
C18 C19 H19B 108.4 . . ?
C18 C19 C20 115.5(4) . . ?
H19A C19 H19B 107.5 . . ?
C20 C19 H19A 108.4 . . ?
C20 C19 H19B 108.4 . . ?
Ni2 C27 Li5 69.8(3) . . ?
Ni2 C27 Li4 74.9(3) . . ?
C32 C27 Ni2 122.1(4) . . ?
C32 C27 Li5 84.5(4) . . ?
C32 C27 Li4 108.8(4) . . ?
C28 C27 Ni2 125.3(4) . . ?
C28 C27 C32 112.6(4) . . ?
C28 C27 Li5 116.5(4) . . ?
C28 C27 Li4 89.9(4) . . ?
Li4 C27 Li5 144.0(4) . . ?
C13 C20 C19 114.7(4) . . ?
C13 C20 H20A 108.6 . . ?
C13 C20 H20B 108.6 . . ?
C19 C20 H20A 108.6 . . ?
C19 C20 H20B 108.6 . . ?
H20A C20 H20B 107.6 . . ?
C7 C12 H12 118.5 . . ?
C11 C12 C7 123.0(5) . . ?
C11 C12 H12 118.5 . . ?
C1 C6 H6 118.1 . . ?
C1 C6 Li1 61.4(3) . . ?
C5 C6 C1 123.9(5) . . ?
C5 C6 H6 118.1 . . ?
C5 C6 Li1 125.4(4) . . ?
Li1 C6 H6 83.8 . . ?
C86 C87 H87 119.7 . . ?
C86 C87 C88 120.5(5) . . ?
C88 C87 H87 119.7 . . ?
C61 O8 Li6 120.0(7) . . ?
C61 O8 C63 121.2(8) . . ?
C63 O8 Li6 115.0(7) . . ?
C85 C86 H86 118.0 . . ?
C85 C86 Li10 56.6(3) . . ?
C87 C86 C85 124.0(5) . . ?
C87 C86 H86 118.0 . . ?
C87 C86 Li10 120.9(4) . . ?
Li10 C86 H86 92.3 . . ?
C71 C72 H72 117.9 . . ?
C73 C72 C71 124.3(5) . . ?
C73 C72 H72 117.9 . . ?
C65 C66 H66 117.8 . . ?
C65 C66 Li9 64.9(3) . . ?
C67 C66 C65 124.4(5) . . ?
C67 C66 H66 117.8 . . ?
C67 C66 Li9 125.7(4) . . ?
Li9 C66 H66 80.1 . . ?
C21 C26 H26 118.1 . . ?
C21 C26 Li6 66.1(3) . . ?
C25 C26 C21 123.8(5) . . ?
C25 C26 H26 118.1 . . ?
C25 C26 Li6 128.1(5) . . ?
Li6 C26 H26 77.1 . . ?
C91 C96 H96 118.3 . . ?
C95 C96 C91 123.5(5) . . ?
C95 C96 H96 118.3 . . ?
C90 C89 H89 119.9 . . ?
C88 C89 C90 120.2(5) . . ?
C88 C89 H89 119.9 . . ?
C72 C73 H73 119.9 . . ?
C74 C73 C72 120.2(5) . . ?
C74 C73 H73 119.9 . . ?
C27 C32 H32 118.2 . . ?
C27 C32 Li5 62.8(3) . . ?
C31 C32 C27 123.6(6) . . ?
C31 C32 H32 118.2 . . ?
C31 C32 Li5 124.2(4) . . ?
Li5 C32 H32 83.7 . . ?
C71 C76 H76 118.4 . . ?
C71 C76 Li7 62.1(3) . . ?
C75 C76 C71 123.2(5) . . ?
C75 C76 H76 118.4 . . ?
C75 C76 Li7 125.6(5) . . ?
Li7 C76 H76 83.1 . . ?
C7 C8 H8 117.8 . . ?
C7 C8 Li2 68.6(3) . . ?
C9 C8 C7 124.5(5) . . ?
C9 C8 H8 117.8 . . ?
C9 C8 Li2 124.9(5) . . ?
Li2 C8 H8 77.2 . . ?
C1 C2 H2 118.3 . . ?
C3 C2 C1 123.5(5) . . ?
C3 C2 H2 118.3 . . ?
C12 C11 H11 119.2 . . ?
C10 C11 C12 121.5(5) . . ?
C10 C11 H11 119.2 . . ?
C70 C69 H69 119.8 . . ?
C68 C69 C70 120.3(5) . . ?
C68 C69 H69 119.8 . . ?
C21 C22 H22 118.1 . . ?
C23 C22 C21 123.7(5) . . ?
C23 C22 H22 118.1 . . ?
C6 C5 H5 119.6 . . ?
C4 C5 C6 120.8(5) . . ?
C4 C5 H5 119.6 . . ?
C91 C92 H92 118.1 . . ?
C91 C92 Li12 63.2(3) . . ?
C93 C92 C91 123.7(5) . . ?
C93 C92 H92 118.1 . . ?
C93 C92 Li12 122.4(5) . . ?
Li12 C92 H92 84.8 . . ?
C87 C88 H88 120.6 . . ?
C89 C88 C87 118.8(5) . . ?
C89 C88 H88 120.6 . . ?
C11 C10 H10 120.9 . . ?
C9 C10 C11 118.1(5) . . ?
C9 C10 H10 120.9 . . ?
C26 C25 H25 119.7 . . ?
C24 C25 C26 120.6(5) . . ?
C24 C25 H25 119.7 . . ?
C5 C4 H4 120.9 . . ?
C3 C4 C5 118.2(5) . . ?
C3 C4 H4 120.9 . . ?
C27 C28 H28 118.2 . . ?
C27 C28 Li4 58.9(3) . . ?
C29 C28 C27 123.6(6) . . ?
C29 C28 H28 118.2 . . ?
C29 C28 Li4 122.4(4) . . ?
Li4 C28 H28 88.8 . . ?
C32 C31 H31 119.5 . . ?
C30 C31 C32 121.0(6) . . ?
C30 C31 H31 119.5 . . ?
C2 C3 H3 119.4 . . ?
C4 C3 C2 121.2(5) . . ?
C4 C3 H3 119.4 . . ?
C66 C67 H67 119.9 . . ?
C68 C67 C66 120.2(5) . . ?
C68 C67 H67 119.9 . . ?
C76 C75 H75 119.8 . . ?
C74 C75 C76 120.5(5) . . ?
C74 C75 H75 119.8 . . ?
C25 C24 H24 120.9 . . ?
C25 C24 C23 118.2(5) . . ?
C23 C24 H24 120.9 . . ?
O5 C55 H55A 109.2 . . ?
O5 C55 H55B 109.2 . . ?
O5 C55 C56 112.0(5) . . ?
H55A C55 H55B 107.9 . . ?
C56 C55 H55A 109.2 . . ?
C56 C55 H55B 109.2 . . ?
C22 C23 H23 119.8 . . ?
C24 C23 C22 120.5(5) . . ?
C24 C23 H23 119.8 . . ?
C69 C68 C67 118.9(5) . . ?
C69 C68 H68 120.5 . . ?
C67 C68 H68 120.5 . . ?
C73 C74 H74 120.6 . . ?
C75 C74 C73 118.9(5) . . ?
C75 C74 H74 120.6 . . ?
C31 C30 H30 121.0 . . ?
C31 C30 C29 117.9(6) . . ?
C29 C30 H30 121.0 . . ?
C92 C93 H93 119.4 . . ?
C94 C93 C92 121.3(6) . . ?
C94 C93 H93 119.4 . . ?
C8 C9 H9 119.8 . . ?
C10 C9 C8 120.3(5) . . ?
C10 C9 H9 119.8 . . ?
C28 C29 H29 119.4 . . ?
C30 C29 C28 121.2(6) . . ?
C30 C29 H29 119.4 . . ?
C96 C95 H95 119.6 . . ?
C94 C95 C96 120.8(6) . . ?
C94 C95 H95 119.6 . . ?
C93 C94 C95 117.8(5) . . ?
C93 C94 H94 121.1 . . ?
C95 C94 H94 121.1 . . ?
O15 C113 H11A 109.4 . . ?
O15 C113 H11B 109.4 . . ?
O15 C113 C114 111.1(6) . . ?
H11A C113 H11B 108.0 . . ?
C114 C113 H11A 109.4 . . ?
C114 C113 H11B 109.4 . . ?
O1 C33 H33A 109.3 . . ?
O1 C33 H33B 109.3 . . ?
O1 C33 C34 111.8(6) . . ?
H33A C33 H33B 107.9 . . ?
C34 C33 H33A 109.3 . . ?
C34 C33 H33B 109.3 . . ?
O10 C97 H97A 108.2 . . ?
O10 C97 H97B 108.2 . . ?
O10 C97 C98 116.5(7) . . ?
H97A C97 H97B 107.3 . . ?
C98 C97 H97A 108.2 . . ?
C98 C97 H97B 108.2 . . ?
H58A C58 H58B 109.5 . . ?
H58A C58 H58C 109.5 . . ?
H58B C58 H58C 109.5 . . ?
C57 C58 H58A 109.5 . . ?
C57 C58 H58B 109.5 . . ?
C57 C58 H58C 109.5 . . ?
O6 C51 H51A 108.9 . . ?
O6 C51 H51B 108.9 . . ?
O6 C51 C52 113.5(7) . . ?
H51A C51 H51B 107.7 . . ?
C52 C51 H51A 108.9 . . ?
C52 C51 H51B 108.9 . . ?
C55 C56 H56A 109.5 . . ?
C55 C56 H56B 109.5 . . ?
C55 C56 H56C 109.5 . . ?
H56A C56 H56B 109.5 . . ?
H56A C56 H56C 109.5 . . ?
H56B C56 H56C 109.5 . . ?
O15 C115 H11C 108.6 . . ?
O15 C115 H11D 108.6 . . ?
O15 C115 C116 114.8(8) . . ?
H11C C115 H11D 107.5 . . ?
C116 C115 H11C 108.6 . . ?
C116 C115 H11D 108.6 . . ?
O10 C99 H99A 108.8 . . ?
O10 C99 H99B 108.8 . . ?
H99A C99 H99B 107.7 . . ?
C100 C99 O10 113.6(6) . . ?
C100 C99 H99A 108.8 . . ?
C100 C99 H99B 108.8 . . ?
C113 C114 H11E 109.5 . . ?
C113 C114 H11F 109.5 . . ?
C113 C114 H11G 109.5 . . ?
H11E C114 H11F 109.5 . . ?
H11E C114 H11G 109.5 . . ?
H11F C114 H11G 109.5 . . ?
O2 C41 H41A 108.8 . . ?
O2 C41 H41B 108.8 . . ?
O2 C41 C42 113.6(7) . . ?
H41A C41 H41B 107.7 . . ?
C42 C41 H41A 108.8 . . ?
C42 C41 H41B 108.8 . . ?
O3 C39 H39A 109.3 . . ?
O3 C39 H39B 109.3 . . ?
O3 C39 C40 111.6(8) . . ?
H39A C39 H39B 108.0 . . ?
C40 C39 H39A 109.3 . . ?
C40 C39 H39B 109.3 . . ?
O9 C105 H10A 109.0 . . ?
O9 C105 H10B 109.0 . . ?
O9 C105 C106 113.1(7) . . ?
H10A C105 H10B 107.8 . . ?
C106 C105 H10A 109.0 . . ?
C106 C105 H10B 109.0 . . ?
O1 C35 H35A 109.0 . . ?
O1 C35 H35B 109.0 . . ?
H35A C35 H35B 107.8 . . ?
C36 C35 O1 112.7(7) . . ?
C36 C35 H35A 109.0 . . ?
C36 C35 H35B 109.0 . . ?
C51 C52 H52A 109.5 . . ?
C51 C52 H52B 109.5 . . ?
C51 C52 H52C 109.5 . . ?
H52A C52 H52B 109.5 . . ?
H52A C52 H52C 109.5 . . ?
H52B C52 H52C 109.5 . . ?
O5 C53 H53A 108.5 . . ?
O5 C53 H53B 108.5 . . ?
O5 C53 C54 115.2(7) . . ?
H53A C53 H53B 107.5 . . ?
C54 C53 H53A 108.5 . . ?
C54 C53 H53B 108.5 . . ?
O4 C45 H45A 110.6 . . ?
O4 C45 H45B 110.6 . . ?
O4 C45 C46 105.7(8) . . ?
H45A C45 H45B 108.7 . . ?
C46 C45 H45A 110.6 . . ?
C46 C45 H45B 110.6 . . ?
C41 C42 H42A 109.5 . . ?
C41 C42 H42B 109.5 . . ?
C41 C42 H42C 109.5 . . ?
H42A C42 H42B 109.5 . . ?
H42A C42 H42C 109.5 . . ?
H42B C42 H42C 109.5 . . ?
O13 C117 H11H 109.1 . . ?
O13 C117 H11I 109.1 . . ?
O13 C117 C118 112.3(8) . . ?
H11H C117 H11I 107.9 . . ?
C118 C117 H11H 109.1 . . ?
C118 C117 H11I 109.1 . . ?
O7 C57 H57A 108.6 . . ?
O7 C57 H57B 108.6 . . ?
C58 C57 O7 114.8(7) . . ?
C58 C57 H57A 108.6 . . ?
C58 C57 H57B 108.6 . . ?
H57A C57 H57B 107.5 . . ?
O14 C123 H12A 109.1 . . ?
O14 C123 H12B 109.1 . . ?
O14 C123 C124 112.4(8) . . ?
H12A C123 H12B 107.9 . . ?
C124 C123 H12A 109.1 . . ?
C124 C123 H12B 109.1 . . ?
C105 C106 H10C 109.5 . . ?
C105 C106 H10D 109.5 . . ?
C105 C106 H10E 109.5 . . ?
H10C C106 H10D 109.5 . . ?
H10C C106 H10E 109.5 . . ?
H10D C106 H10E 109.5 . . ?
C33 C34 H34A 109.5 . . ?
C33 C34 H34B 109.5 . . ?
C33 C34 H34C 109.5 . . ?
H34A C34 H34B 109.5 . . ?
H34A C34 H34C 109.5 . . ?
H34B C34 H34C 109.5 . . ?
O11 C103 H10F 108.5 . . ?
O11 C103 H10G 108.5 . . ?
H10F C103 H10G 107.5 . . ?
C104 C103 O11 115.2(10) . . ?
C104 C103 H10F 108.5 . . ?
C104 C103 H10G 108.5 . . ?
O13 C119 H11J 108.8 . . ?
O13 C119 H11K 108.8 . . ?
H11J C119 H11K 107.7 . . ?
C120 C119 O13 114.0(7) . . ?
C120 C119 H11J 108.8 . . ?
C120 C119 H11K 108.8 . . ?
O2 C43 H43A 109.0 . . ?
O2 C43 H43B 109.0 . . ?
O2 C43 C44 112.7(8) . . ?
H43A C43 H43B 107.8 . . ?
C44 C43 H43A 109.0 . . ?
C44 C43 H43B 109.0 . . ?
O4 C47 H47A 109.0 . . ?
O4 C47 H47B 109.0 . . ?
O4 C47 C48 112.9(8) . . ?
H47A C47 H47B 107.8 . . ?
C48 C47 H47A 109.0 . . ?
C48 C47 H47B 109.0 . . ?
H10H C102 H10I 109.5 . . ?
H10H C102 H10J 109.5 . . ?
H10I C102 H10J 109.5 . . ?
C101 C102 H10H 109.5 . . ?
C101 C102 H10I 109.5 . . ?
C101 C102 H10J 109.5 . . ?
C35 C36 H36A 109.5 . . ?
C35 C36 H36B 109.5 . . ?
C35 C36 H36C 109.5 . . ?
H36A C36 H36B 109.5 . . ?
H36A C36 H36C 109.5 . . ?
H36B C36 H36C 109.5 . . ?
O14 C121 H12C 108.0 . . ?
O14 C121 H12D 108.0 . . ?
H12C C121 H12D 107.2 . . ?
C122 C121 O14 117.3(8) . . ?
C122 C121 H12C 108.0 . . ?
C122 C121 H12D 108.0 . . ?
C97 C98 H98A 109.5 . . ?
C97 C98 H98B 109.5 . . ?
C97 C98 H98C 109.5 . . ?
H98A C98 H98B 109.5 . . ?
H98A C98 H98C 109.5 . . ?
H98B C98 H98C 109.5 . . ?
C43 C44 H44A 109.5 . . ?
C43 C44 H44B 109.5 . . ?
C43 C44 H44C 109.5 . . ?
H44A C44 H44B 109.5 . . ?
H44A C44 H44C 109.5 . . ?
H44B C44 H44C 109.5 . . ?
C123 C124 H12E 109.5 . . ?
C123 C124 H12F 109.5 . . ?
C123 C124 H12G 109.5 . . ?
H12E C124 H12F 109.5 . . ?
H12E C124 H12G 109.5 . . ?
H12F C124 H12G 109.5 . . ?
C53 C54 H54A 109.5 . . ?
C53 C54 H54B 109.5 . . ?
C53 C54 H54C 109.5 . . ?
H54A C54 H54B 109.5 . . ?
H54A C54 H54C 109.5 . . ?
H54B C54 H54C 109.5 . . ?
H60A C60 H60B 109.5 . . ?
H60A C60 H60C 109.5 . . ?
H60B C60 H60C 109.5 . . ?
C59 C60 H60A 109.5 . . ?
C59 C60 H60B 109.5 . . ?
C59 C60 H60C 109.5 . . ?
H62A C62 H62B 109.5 . . ?
H62A C62 H62C 109.5 . . ?
H62B C62 H62C 109.5 . . ?
C61 C62 H62A 109.5 . . ?
C61 C62 H62B 109.5 . . ?
C61 C62 H62C 109.5 . . ?
O6 C49 H49A 109.0 . . ?
O6 C49 H49B 109.0 . . ?
O6 C49 C50 113.1(12) . . ?
H49A C49 H49B 107.8 . . ?
C50 C49 H49A 109.0 . . ?
C50 C49 H49B 109.0 . . ?
C119 C120 H12H 109.5 . . ?
C119 C120 H12I 109.5 . . ?
C119 C120 H12J 109.5 . . ?
H12H C120 H12I 109.5 . . ?
H12H C120 H12J 109.5 . . ?
H12I C120 H12J 109.5 . . ?
O9 C107 H10K 108.5 . . ?
O9 C107 H10L 108.5 . . ?
H10K C107 H10L 107.5 . . ?
C108 C107 O9 115.3(10) . . ?
C108 C107 H10K 108.5 . . ?
C108 C107 H10L 108.5 . . ?
O11 C101 C102 118.4(9) . . ?
O11 C101 H10M 107.7 . . ?
O11 C101 H10N 107.7 . . ?
C102 C101 H10M 107.7 . . ?
C102 C101 H10N 107.7 . . ?
H10M C101 H10N 107.1 . . ?
C47 C48 H48A 109.5 . . ?
C47 C48 H48B 109.5 . . ?
C47 C48 H48C 109.5 . . ?
H48A C48 H48B 109.5 . . ?
H48A C48 H48C 109.5 . . ?
H48B C48 H48C 109.5 . . ?
C115 C116 H11L 109.5 . . ?
C115 C116 H11M 109.5 . . ?
C115 C116 H11N 109.5 . . ?
H11L C116 H11M 109.5 . . ?
H11L C116 H11N 109.5 . . ?
H11M C116 H11N 109.5 . . ?
O10 Li8 Ni3 106.0(4) . . ?
O10 Li8 C71 119.2(4) . . ?
O10 Li8 C65 114.2(5) . . ?
O11 Li8 Ni3 150.2(5) . . ?
O11 Li8 O10 103.8(5) . . ?
O11 Li8 C71 114.8(5) . . ?
O11 Li8 C65 120.5(5) . . ?
C71 Li8 Ni3 46.6(2) . . ?
C71 Li8 C65 84.6(3) . . ?
C65 Li8 Ni3 46.4(2) . . ?
O7 C59 C60 124.9(12) . . ?
O7 C59 H59A 106.1 . . ?
O7 C59 H59B 106.1 . . ?
C60 C59 H59A 106.1 . . ?
C60 C59 H59B 106.1 . . ?
H59A C59 H59B 106.3 . . ?
Ni4 Li10 C86 67.2(2) . . ?
O14 Li10 Ni4 146.4(5) . . ?
O14 Li10 O13 107.3(4) . . ?
O14 Li10 C85 121.7(5) . . ?
O14 Li10 C91 111.6(4) . . ?
O14 Li10 C86 119.6(4) . . ?
O13 Li10 Ni4 106.2(4) . . ?
O13 Li10 C85 110.6(4) . . ?
O13 Li10 C91 120.4(5) . . ?
O13 Li10 C86 83.9(3) . . ?
C85 Li10 Ni4 45.98(19) . . ?
C85 Li10 C91 84.7(3) . . ?
C85 Li10 C86 30.78(18) . . ?
C91 Li10 Ni4 45.68(18) . . ?
C91 Li10 C86 111.8(3) . . ?
O4 Li3 Ni1 150.8(5) . . ?
O4 Li3 O3 102.3(4) . . ?
O4 Li3 C7 114.2(4) . . ?
O4 Li3 C1 121.2(5) . . ?
O3 Li3 Ni1 106.8(4) . . ?
O3 Li3 C7 124.0(5) . . ?
O3 Li3 C1 111.8(4) . . ?
C7 Li3 Ni1 46.60(19) . . ?
C7 Li3 C1 84.2(3) . . ?
C1 Li3 Ni1 46.71(19) . . ?
C117 C118 H11O 109.5 . . ?
C117 C118 H11P 109.5 . . ?
C117 C118 H11Q 109.5 . . ?
H11O C118 H11P 109.5 . . ?
H11O C118 H11Q 109.5 . . ?
H11P C118 H11Q 109.5 . . ?
C103 C104 H10O 109.5 . . ?
C103 C104 H10P 109.5 . . ?
C103 C104 H10Q 109.5 . . ?
H10O C104 H10P 109.5 . . ?
H10O C104 H10Q 109.5 . . ?
H10P C104 H10Q 109.5 . . ?
Ni2 Li5 Br2 95.0(3) . . ?
Ni2 Li5 H17 69.3(14) . . ?
Ni2 Li5 C32 71.4(2) . . ?
Ni2 Li5 Li6 46.7(2) . . ?
Br2 Li5 H17 93.4(14) . . ?
Br2 Li5 C32 97.7(3) . . ?
Br2 Li5 Li6 48.7(2) . . ?
O7 Li5 Ni2 155.3(4) . . ?
O7 Li5 Br2 106.6(4) . . ?
O7 Li5 C17 112.7(4) . . ?
O7 Li5 H17 96.9(14) . . ?
O7 Li5 C27 125.6(4) . . ?
O7 Li5 C32 116.2(4) . . ?
O7 Li5 Li6 150.4(4) . . ?
C17 Li5 Ni2 48.3(2) . . ?
C17 Li5 Br2 104.9(4) . . ?
C17 Li5 H17 24.1(14) . . ?
C17 Li5 C32 116.3(4) . . ?
C17 Li5 Li6 67.9(3) . . ?
C27 Li5 Ni2 48.06(19) . . ?
C27 Li5 Br2 117.8(3) . . ?
C27 Li5 C17 85.4(3) . . ?
C27 Li5 H17 109.4(15) . . ?
C27 Li5 C32 32.7(2) . . ?
C27 Li5 Li6 83.9(3) . . ?
C32 Li5 H17 139.9(15) . . ?
C32 Li5 Li6 86.7(3) . . ?
Li6 Li5 H17 72.2(14) . . ?
O16 C125 H12K 108.8 . . ?
O16 C125 H12L 108.8 . . ?
O16 C125 C126 113.8(11) . . ?
H12K C125 H12L 107.7 . . ?
C126 C125 H12K 108.8 . . ?
C126 C125 H12L 108.8 . . ?
Ni2 Li4 C28 68.4(2) . . ?
O5 Li4 Ni2 105.9(4) . . ?
O5 Li4 O6 101.8(4) . . ?
O5 Li4 C21 114.9(4) . . ?
O5 Li4 C27 118.7(4) . . ?
O5 Li4 C28 94.2(4) . . ?
O6 Li4 Ni2 152.3(5) . . ?
O6 Li4 C21 119.2(5) . . ?
O6 Li4 C27 118.9(4) . . ?
O6 Li4 C28 110.7(4) . . ?
C21 Li4 Ni2 46.4(2) . . ?
C21 Li4 C27 84.1(3) . . ?
C21 Li4 C28 112.8(4) . . ?
C27 Li4 Ni2 46.2(2) . . ?
C27 Li4 C28 31.2(2) . . ?
Ni1 Li1 H13 70.4(14) . . ?
Ni1 Li1 C6 71.3(3) . . ?
Ni1 Li1 Li2 47.2(2) . . ?
Br1 Li1 Ni1 94.4(3) . . ?
Br1 Li1 H13 97.6(13) . . ?
Br1 Li1 C6 96.1(3) . . ?
Br1 Li1 Li2 47.9(2) . . ?
O1 Li1 Ni1 153.1(5) . . ?
O1 Li1 Br1 111.2(4) . . ?
O1 Li1 C13 114.2(4) . . ?
O1 Li1 H13 97.4(14) . . ?
O1 Li1 C1 120.1(4) . . ?
O1 Li1 C6 112.1(4) . . ?
O1 Li1 Li2 154.6(5) . . ?
C13 Li1 Ni1 47.7(2) . . ?
C13 Li1 Br1 105.9(3) . . ?
C13 Li1 H13 24.5(14) . . ?
C13 Li1 C6 115.6(4) . . ?
C13 Li1 Li2 67.9(3) . . ?
C1 Li1 Ni1 48.5(2) . . ?
C1 Li1 Br1 116.9(4) . . ?
C1 Li1 C13 84.8(3) . . ?
C1 Li1 H13 109.0(15) . . ?
C1 Li1 C6 32.7(2) . . ?
C1 Li1 Li2 85.1(3) . . ?
C6 Li1 H13 140.1(15) . . ?
C6 Li1 Li2 87.2(3) . . ?
Li2 Li1 H13 75.0(13) . . ?
C121 C122 H12M 109.5 . . ?
C121 C122 H12N 109.5 . . ?
C121 C122 H12O 109.5 . . ?
H12M C122 H12N 109.5 . . ?
H12M C122 H12O 109.5 . . ?
H12N C122 H12O 109.5 . . ?
C99 C100 H10R 109.5 . . ?
C99 C100 H10S 109.5 . . ?
C99 C100 H10T 109.5 . . ?
H10R C100 H10S 109.5 . . ?
H10R C100 H10T 109.5 . . ?
H10S C100 H10T 109.5 . . ?
Ni3 Li7 Br3 93.2(3) . . ?
Ni3 Li7 H77 72.7(14) . . ?
Ni3 Li7 C76 70.2(3) . . ?
Ni3 Li7 Li9 46.1(2) . . ?
Br3 Li7 H77 96.2(14) . . ?
Br3 Li7 C76 98.9(3) . . ?
Br3 Li7 Li9 48.0(2) . . ?
O9 Li7 Ni3 149.8(5) . . ?
O9 Li7 Br3 115.6(4) . . ?
O9 Li7 C77 111.0(4) . . ?
O9 Li7 H77 94.1(14) . . ?
O9 Li7 C71 117.2(5) . . ?
O9 Li7 C76 111.6(4) . . ?
O9 Li7 Li9 156.7(5) . . ?
C77 Li7 Ni3 48.5(2) . . ?
C77 Li7 Br3 104.9(3) . . ?
C77 Li7 H77 26.2(14) . . ?
C77 Li7 C76 114.2(4) . . ?
C77 Li7 Li9 66.4(3) . . ?
C71 Li7 Ni3 48.2(2) . . ?
C71 Li7 Br3 118.1(4) . . ?
C71 Li7 C77 84.0(3) . . ?
C71 Li7 H77 109.7(14) . . ?
C71 Li7 C76 31.89(19) . . ?
C71 Li7 Li9 85.9(3) . . ?
C76 Li7 H77 140.4(15) . . ?
C76 Li7 Li9 89.3(3) . . ?
Li9 Li7 H77 74.2(14) . . ?
C45 C46 H46A 109.5 . . ?
C45 C46 H46B 109.5 . . ?
C45 C46 H46C 109.5 . . ?
H46A C46 H46B 109.5 . . ?
H46A C46 H46C 109.5 . . ?
H46B C46 H46C 109.5 . . ?
Ni4 Li11 Br4 94.4(3) . . ?
Ni4 Li11 H82 69.4(15) . . ?
Ni4 Li11 C90 73.1(2) . . ?
Ni4 Li11 Li12 47.3(2) . . ?
Br4 Li11 H82 96.2(14) . . ?
Br4 Li11 C90 101.5(3) . . ?
Br4 Li11 Li12 48.2(2) . . ?
O15 Li11 Ni4 150.7(5) . . ?
O15 Li11 Br4 111.4(4) . . ?
O15 Li11 C85 121.3(5) . . ?
O15 Li11 C82 109.0(4) . . ?
O15 Li11 H82 93.3(15) . . ?
O15 Li11 C90 113.1(4) . . ?
O15 Li11 Li12 150.6(4) . . ?
C85 Li11 Ni4 48.5(2) . . ?
C85 Li11 Br4 119.9(4) . . ?
C85 Li11 C82 83.4(3) . . ?
C85 Li11 H82 106.8(15) . . ?
C85 Li11 C90 33.22(19) . . ?
C85 Li11 Li12 87.7(3) . . ?
C82 Li11 Ni4 48.06(19) . . ?
C82 Li11 Br4 105.7(3) . . ?
C82 Li11 H82 23.6(15) . . ?
C82 Li11 C90 115.7(4) . . ?
C82 Li11 Li12 66.6(3) . . ?
C90 Li11 H82 139.4(15) . . ?
C90 Li11 Li12 93.7(3) . . ?
Li12 Li11 H82 71.8(14) . . ?
Ni1 Li2 Br1 93.9(3) . . ?
Ni1 Li2 C14 46.16(19) . . ?
Ni1 Li2 H14 68.0(14) . . ?
Ni1 Li2 C8 72.4(3) . . ?
Ni1 Li2 Li1 47.3(2) . . ?
Br1 Li2 C14 104.0(4) . . ?
Br1 Li2 H14 99.7(14) . . ?
Br1 Li2 C8 110.4(4) . . ?
Br1 Li2 Li1 47.2(2) . . ?
O2 Li2 Ni1 149.6(5) . . ?
O2 Li2 Br1 115.4(4) . . ?
O2 Li2 C14 114.2(5) . . ?
O2 Li2 H14 97.5(14) . . ?
O2 Li2 C7 113.4(5) . . ?
O2 Li2 C8 102.6(4) . . ?
O2 Li2 Li1 157.5(5) . . ?
C14 Li2 H14 22.6(13) . . ?
C14 Li2 C8 110.3(4) . . ?
C14 Li2 Li1 66.0(3) . . ?
C7 Li2 Ni1 47.4(2) . . ?
C7 Li2 Br1 124.6(4) . . ?
C7 Li2 C14 77.7(3) . . ?
C7 Li2 H14 98.3(14) . . ?
C7 Li2 C8 32.9(2) . . ?
C7 Li2 Li1 88.9(3) . . ?
C8 Li2 H14 131.2(14) . . ?
C8 Li2 Li1 97.9(3) . . ?
Li1 Li2 H14 75.2(13) . . ?
H64A C64 H64B 109.5 . . ?
H64A C64 H64C 109.5 . . ?
H64B C64 H64C 109.5 . . ?
C63 C64 H64A 109.5 . . ?
C63 C64 H64B 109.5 . . ?
C63 C64 H64C 109.5 . . ?
H12P C128 H12Q 109.5 . . ?
H12P C128 H12R 109.5 . . ?
H12Q C128 H12R 109.5 . . ?
C127 C128 H12P 109.5 . . ?
C127 C128 H12Q 109.5 . . ?
C127 C128 H12R 109.5 . . ?
O16 C127 H12S 108.0 . . ?
O16 C127 H12T 108.0 . . ?
C128 C127 O16 117.3(11) . . ?
C128 C127 H12S 108.0 . . ?
C128 C127 H12T 108.0 . . ?
H12S C127 H12T 107.2 . . ?
O8 C61 H61A 109.2 . . ?
O8 C61 H61B 109.2 . . ?
C62 C61 O8 112.0(10) . . ?
C62 C61 H61A 109.2 . . ?
C62 C61 H61B 109.2 . . ?
H61A C61 H61B 107.9 . . ?
Ni2 Li6 Br2 96.3(3) . . ?
Ni2 Li6 C18 47.01(19) . . ?
Ni2 Li6 H18 71.9(13) . . ?
Ni2 Li6 C21 48.0(2) . . ?
Ni2 Li6 C26 72.1(3) . . ?
Ni2 Li6 Li5 48.4(2) . . ?
Br2 Li6 C18 105.0(4) . . ?
Br2 Li6 H18 97.2(13) . . ?
Br2 Li6 C26 114.4(4) . . ?
Br2 Li6 Li5 48.3(2) . . ?
C18 Li6 H18 26.1(13) . . ?
C18 Li6 C26 109.6(4) . . ?
C18 Li6 Li5 67.7(3) . . ?
C21 Li6 Br2 128.8(4) . . ?
C21 Li6 C18 77.8(3) . . ?
C21 Li6 H18 102.0(14) . . ?
C21 Li6 C26 32.0(2) . . ?
C21 Li6 Li5 90.8(3) . . ?
O8 Li6 Ni2 157.1(6) . . ?
O8 Li6 Br2 106.7(5) . . ?
O8 Li6 C18 124.2(5) . . ?
O8 Li6 H18 105.0(14) . . ?
O8 Li6 C21 113.3(5) . . ?
O8 Li6 C26 97.3(4) . . ?
O8 Li6 Li5 154.4(5) . . ?
C26 Li6 H18 133.9(14) . . ?
C26 Li6 Li5 99.1(3) . . ?
Li5 Li6 H18 77.0(13) . . ?
Ni3 Li9 Br3 93.1(3) . . ?
Ni3 Li9 H78 70.6(15) . . ?
Ni3 Li9 C66 73.4(3) . . ?
Ni3 Li9 Li7 46.7(2) . . ?
Ni3 Li9 C109 148.5(5) . . ?
Br3 Li9 H78 97.2(14) . . ?
Br3 Li9 C66 104.7(4) . . ?
Br3 Li9 Li7 47.4(2) . . ?
Br3 Li9 C109 117.6(5) . . ?
C78 Li9 Ni3 47.7(2) . . ?
C78 Li9 Br3 104.8(3) . . ?
C78 Li9 H78 24.6(14) . . ?
C78 Li9 C66 114.3(4) . . ?
C78 Li9 Li7 66.4(3) . . ?
C78 Li9 C109 122.8(6) . . ?
C65 Li9 Ni3 48.6(2) . . ?
C65 Li9 Br3 121.4(4) . . ?
C65 Li9 C78 81.5(4) . . ?
C65 Li9 H78 105.2(15) . . ?
C65 Li9 C66 33.3(2) . . ?
C65 Li9 Li7 88.4(3) . . ?
C65 Li9 C109 104.6(4) . . ?
C66 Li9 H78 138.5(15) . . ?
C66 Li9 Li7 95.8(3) . . ?
C66 Li9 C109 91.0(4) . . ?
Li7 Li9 H78 73.8(14) . . ?
O12 Li9 Ni3 147.9(6) . . ?
O12 Li9 Br3 116.2(5) . . ?
O12 Li9 C78 108.2(5) . . ?
O12 Li9 H78 91.6(15) . . ?
O12 Li9 C65 116.4(5) . . ?
O12 Li9 C66 108.9(4) . . ?
O12 Li9 Li7 154.1(5) . . ?
O12 Li9 C109 18.9(4) . . ?
C109 Li9 H78 109.5(15) . . ?
C109 Li9 Li7 164.7(5) . . ?
O3 C37 H37A 109.2 . . ?
O3 C37 H37B 109.2 . . ?
O3 C37 C38 111.8(9) . . ?
H37A C37 H37B 107.9 . . ?
C38 C37 H37A 109.2 . . ?
C38 C37 H37B 109.2 . . ?
C49 C50 H50A 109.5 . . ?
C49 C50 H50B 109.5 . . ?
C49 C50 H50C 109.5 . . ?
H50A C50 H50B 109.5 . . ?
H50A C50 H50C 109.5 . . ?
H50B C50 H50C 109.5 . . ?
O8 C63 H63A 115.3 . . ?
O8 C63 H63B 115.3 . . ?
C64 C63 O8 79.6(14) . . ?
C64 C63 H63A 115.3 . . ?
C64 C63 H63B 115.3 . . ?
H63A C63 H63B 112.3 . . ?
C39 C40 H40A 109.5 . . ?
C39 C40 H40B 109.5 . . ?
C39 C40 H40C 109.5 . . ?
H40A C40 H40B 109.5 . . ?
H40A C40 H40C 109.5 . . ?
H40B C40 H40C 109.5 . . ?
Ni4 Li12 Br4 93.6(3) . . ?
Ni4 Li12 H81 71.5(14) . . ?
Ni4 Li12 C92 70.6(3) . . ?
Ni4 Li12 Li11 46.9(2) . . ?
Br4 Li12 H81 97.8(14) . . ?
Br4 Li12 C92 104.7(4) . . ?
Br4 Li12 Li11 47.7(2) . . ?
C91 Li12 Ni4 48.0(2) . . ?
C91 Li12 Br4 121.6(4) . . ?
C91 Li12 C81 80.2(3) . . ?
C91 Li12 H81 105.2(14) . . ?
C91 Li12 C92 31.7(2) . . ?
C91 Li12 Li11 88.2(3) . . ?
O16 Li12 Ni4 154.1(6) . . ?
O16 Li12 Br4 108.6(4) . . ?
O16 Li12 C91 123.0(5) . . ?
O16 Li12 C81 111.5(5) . . ?
O16 Li12 H81 91.9(14) . . ?
O16 Li12 C92 114.4(4) . . ?
O16 Li12 Li11 148.5(5) . . ?
C81 Li12 Ni4 47.4(2) . . ?
C81 Li12 Br4 105.8(4) . . ?
C81 Li12 H81 25.9(14) . . ?
C81 Li12 C92 111.1(4) . . ?
C81 Li12 Li11 66.8(3) . . ?
C92 Li12 H81 136.7(15) . . ?
C92 Li12 Li11 93.9(3) . . ?
Li11 Li12 H81 74.6(14) . . ?
C107 C108 H10U 109.5 . . ?
C107 C108 H10V 109.5 . . ?
C107 C108 H10W 109.5 . . ?
H10U C108 H10V 109.5 . . ?
H10U C108 H10W 109.5 . . ?
H10V C108 H10W 109.5 . . ?
C37 C38 H38A 109.5 . . ?
C37 C38 H38B 109.5 . . ?
C37 C38 H38C 109.5 . . ?
H38A C38 H38B 109.5 . . ?
H38A C38 H38C 109.5 . . ?
H38B C38 H38C 109.5 . . ?
C109 O12 Li9 126.8(11) . . ?
C109 O12 C112 116.2(10) . . ?
C112 O12 Li9 116.2(6) . . ?
H11R C110 H11S 109.5 . . ?
H11R C110 H11T 109.5 . . ?
H11S C110 H11T 109.5 . . ?
C109 C110 H11R 109.5 . . ?
C109 C110 H11S 109.5 . . ?
C109 C110 H11T 109.5 . . ?
H11U C111 H11V 109.5 . . ?
H11U C111 H11W 109.5 . . ?
H11V C111 H11W 109.5 . . ?
C112 C111 H11U 109.5 . . ?
C112 C111 H11V 109.5 . . ?
C112 C111 H11W 109.5 . . ?
Li9 C109 H10X 143.8 . . ?
Li9 C109 H10Y 84.8 . . ?
O12 C109 Li9 34.3(7) . . ?
O12 C109 C110 101.5(14) . . ?
O12 C109 H10X 111.5 . . ?
O12 C109 H10Y 111.5 . . ?
C110 C109 Li9 92.5(9) . . ?
C110 C109 H10X 111.5 . . ?
C110 C109 H10Y 111.5 . . ?
H10X C109 H10Y 109.3 . . ?
O12 C112 H11X 109.6 . . ?
O12 C112 H11Y 109.6 . . ?
C111 C112 O12 110.2(8) . . ?
C111 C112 H11X 109.6 . . ?
C111 C112 H11Y 109.6 . . ?
H11X C112 H11Y 108.1 . . ?
C125 C126 H12U 109.5 . . ?
C125 C126 H12V 109.5 . . ?
C125 C126 H12W 109.5 . . ?
H12U C126 H12V 109.5 . . ?
H12U C126 H12W 109.5 . . ?
H12V C126 H12W 109.5 . . ?

loop_
_geom_bond_atom_site_label_1
_geom_bond_atom_site_label_2
_geom_bond_distance
_geom_bond_site_symmetry_2
_geom_bond_publ_flag
Ni3 C78 1.952(4) . ?
Ni3 C77 1.979(4) . ?
Ni3 C71 1.968(4) . ?
Ni3 C65 1.961(4) . ?
Ni3 Li8 2.610(9) . ?
Ni3 Li7 2.449(9) . ?
Ni3 Li9 2.425(9) . ?
Ni4 C85 1.964(4) . ?
Ni4 C91 1.973(4) . ?
Ni4 C82 1.970(4) . ?
Ni4 C81 1.962(4) . ?
Ni4 Li10 2.649(8) . ?
Ni4 Li11 2.451(8) . ?
Ni4 Li12 2.464(9) . ?
Ni2 C18 1.980(4) . ?
Ni2 C17 1.979(4) . ?
Ni2 C21 1.970(4) . ?
Ni2 C27 1.964(4) . ?
Ni2 Li5 2.479(8) . ?
Ni2 Li4 2.628(9) . ?
Ni2 Li6 2.413(9) . ?
Ni1 C14 1.955(4) . ?
Ni1 C13 1.958(4) . ?
Ni1 C7 1.962(4) . ?
Ni1 C1 1.971(4) . ?
Ni1 Li3 2.595(9) . ?
Ni1 Li1 2.474(9) . ?
Ni1 Li2 2.470(9) . ?
Br4 Li11 2.488(9) . ?
Br4 Li12 2.507(10) . ?
Br1 Li1 2.471(9) . ?
Br1 Li2 2.497(10) . ?
Br2 Li5 2.486(9) . ?
Br2 Li6 2.500(10) . ?
Br3 Li7 2.484(9) . ?
Br3 Li9 2.510(11) . ?
O5 C55 1.435(6) . ?
O5 C53 1.416(7) . ?
O5 Li4 1.957(10) . ?
O15 C113 1.443(7) . ?
O15 C115 1.383(8) . ?
O15 Li11 1.936(9) . ?
O7 C57 1.476(9) . ?
O7 C59 1.328(10) . ?
O7 Li5 1.999(9) . ?
O10 C97 1.400(7) . ?
O10 C99 1.427(7) . ?
O10 Li8 1.979(11) . ?
O1 C33 1.422(7) . ?
O1 C35 1.442(7) . ?
O1 Li1 1.960(9) . ?
O4 C45 1.423(9) . ?
O4 C47 1.423(9) . ?
O4 Li3 1.950(9) . ?
O6 C51 1.438(8) . ?
O6 C49 1.399(9) . ?
O6 Li4 1.964(10) . ?
O14 C123 1.454(8) . ?
O14 C121 1.411(9) . ?
O14 Li10 1.932(10) . ?
O9 C105 1.442(8) . ?
O9 C107 1.439(10) . ?
O9 Li7 1.952(10) . ?
O2 C41 1.429(8) . ?
O2 C43 1.430(9) . ?
O2 Li2 1.945(10) . ?
O13 C117 1.421(8) . ?
O13 C119 1.445(9) . ?
O13 Li10 1.983(10) . ?
C14 H14 0.99(5) . ?
C14 C13 1.445(6) . ?
C14 C15 1.520(6) . ?
C14 Li2 2.516(10) . ?
O11 C103 1.493(9) . ?
O11 C101 1.402(10) . ?
O11 Li8 1.915(10) . ?
C13 H13 0.98(5) . ?
C13 C20 1.516(6) . ?
C13 Li1 2.361(10) . ?
O3 C39 1.381(9) . ?
O3 Li3 1.968(10) . ?
O3 C37 1.495(12) . ?
C18 H18 1.12(5) . ?
C18 C17 1.461(6) . ?
C18 C19 1.512(7) . ?
C18 Li6 2.543(10) . ?
C15 H15A 0.9900 . ?
C15 H15B 0.9900 . ?
C15 C16 1.552(6) . ?
C7 C12 1.411(7) . ?
C7 C8 1.407(7) . ?
C7 Li3 2.325(10) . ?
C7 Li2 2.412(11) . ?
C78 H78 1.01(5) . ?
C78 C77 1.451(6) . ?
C78 C79 1.510(6) . ?
C78 Li9 2.400(11) . ?
C77 H77 1.05(5) . ?
C77 C84 1.506(6) . ?
C77 Li7 2.368(10) . ?
C85 C90 1.415(7) . ?
C85 C86 1.423(6) . ?
C85 Li10 2.323(10) . ?
C85 Li11 2.320(10) . ?
C71 C72 1.406(6) . ?
C71 C76 1.415(7) . ?
C71 Li8 2.322(10) . ?
C71 Li7 2.367(10) . ?
C79 H79A 0.9900 . ?
C79 H79B 0.9900 . ?
C79 C80 1.552(6) . ?
C91 C96 1.412(7) . ?
C91 C92 1.404(7) . ?
C91 Li10 2.399(10) . ?
C91 Li12 2.383(10) . ?
C82 H82 0.98(5) . ?
C82 C83 1.514(6) . ?
C82 C81 1.450(6) . ?
C82 Li11 2.384(9) . ?
C83 H83A 0.9900 . ?
C83 H83B 0.9900 . ?
C83 C84 1.556(6) . ?
O16 C125 1.474(13) . ?
O16 C127 1.452(12) . ?
O16 Li12 1.967(10) . ?
C17 H17 0.96(5) . ?
C17 C16 1.512(6) . ?
C17 Li5 2.355(10) . ?
C81 H81 1.06(5) . ?
C81 C80 1.521(7) . ?
C81 Li12 2.410(10) . ?
C80 H80A 0.9900 . ?
C80 H80B 0.9900 . ?
C84 H84A 0.9900 . ?
C84 H84B 0.9900 . ?
C65 C70 1.424(7) . ?
C65 C66 1.417(7) . ?
C65 Li8 2.329(10) . ?
C65 Li9 2.334(10) . ?
C90 H90 0.9500 . ?
C90 C89 1.395(7) . ?
C90 Li11 2.563(10) . ?
C70 H70 0.9500 . ?
C70 C69 1.395(7) . ?
C16 H16A 0.9900 . ?
C16 H16B 0.9900 . ?
C21 C26 1.410(6) . ?
C21 C22 1.403(7) . ?
C21 Li4 2.318(10) . ?
C21 Li6 2.432(11) . ?
C1 C6 1.425(7) . ?
C1 C2 1.409(7) . ?
C1 Li3 2.344(10) . ?
C1 Li1 2.316(10) . ?
C19 H19A 0.9900 . ?
C19 H19B 0.9900 . ?
C19 C20 1.556(6) . ?
C27 C32 1.420(7) . ?
C27 C28 1.408(7) . ?
C27 Li5 2.334(9) . ?
C27 Li4 2.331(10) . ?
C20 H20A 0.9900 . ?
C20 H20B 0.9900 . ?
C12 H12 0.9500 . ?
C12 C11 1.385(7) . ?
C6 H6 0.9500 . ?
C6 C5 1.385(7) . ?
C6 Li1 2.630(10) . ?
C87 H87 0.9500 . ?
C87 C86 1.375(7) . ?
C87 C88 1.382(8) . ?
O8 C61 1.509(14) . ?
O8 Li6 1.945(10) . ?
O8 C63 1.83(2) . ?
C86 H86 0.9500 . ?
C86 Li10 2.779(10) . ?
C72 H72 0.9500 . ?
C72 C73 1.387(7) . ?
C66 H66 0.9500 . ?
C66 C67 1.388(7) . ?
C66 Li9 2.551(10) . ?
C26 H26 0.9500 . ?
C26 C25 1.392(7) . ?
C26 Li6 2.634(11) . ?
C96 H96 0.9500 . ?
C96 C95 1.388(7) . ?
C89 H89 0.9500 . ?
C89 C88 1.369(8) . ?
C73 H73 0.9500 . ?
C73 C74 1.374(8) . ?
C32 H32 0.9500 . ?
C32 C31 1.388(7) . ?
C32 Li5 2.613(10) . ?
C76 H76 0.9500 . ?
C76 C75 1.402(7) . ?
C76 Li7 2.672(10) . ?
C8 H8 0.9500 . ?
C8 C9 1.389(7) . ?
C8 Li2 2.539(11) . ?
C2 H2 0.9500 . ?
C2 C3 1.396(7) . ?
C11 H11 0.9500 . ?
C11 C10 1.372(8) . ?
C69 H69 0.9500 . ?
C69 C68 1.376(8) . ?
C22 H22 0.9500 . ?
C22 C23 1.390(7) . ?
C5 H5 0.9500 . ?
C5 C4 1.375(8) . ?
C92 H92 0.9500 . ?
C92 C93 1.389(7) . ?
C92 Li12 2.659(11) . ?
C88 H88 0.9500 . ?
C10 H10 0.9500 . ?
C10 C9 1.357(8) . ?
C25 H25 0.9500 . ?
C25 C24 1.372(8) . ?
C4 H4 0.9500 . ?
C4 C3 1.370(9) . ?
C28 H28 0.9500 . ?
C28 C29 1.388(8) . ?
C28 Li4 2.721(10) . ?
C31 H31 0.9500 . ?
C31 C30 1.367(9) . ?
C3 H3 0.9500 . ?
C67 H67 0.9500 . ?
C67 C68 1.379(8) . ?
C75 H75 0.9500 . ?
C75 C74 1.366(8) . ?
C24 H24 0.9500 . ?
C24 C23 1.386(8) . ?
C55 H55A 0.9900 . ?
C55 H55B 0.9900 . ?
C55 C56 1.520(9) . ?
C23 H23 0.9500 . ?
C68 H68 0.9500 . ?
C74 H74 0.9500 . ?
C30 H30 0.9500 . ?
C30 C29 1.372(10) . ?
C93 H93 0.9500 . ?
C93 C94 1.361(9) . ?
C9 H9 0.9500 . ?
C29 H29 0.9500 . ?
C95 H95 0.9500 . ?
C95 C94 1.382(9) . ?
C94 H94 0.9500 . ?
C113 H11A 0.9900 . ?
C113 H11B 0.9900 . ?
C113 C114 1.470(10) . ?
C33 H33A 0.9900 . ?
C33 H33B 0.9900 . ?
C33 C34 1.507(11) . ?
C97 H97A 0.9900 . ?
C97 H97B 0.9900 . ?
C97 C98 1.421(10) . ?
C58 H58A 0.9800 . ?
C58 H58B 0.9800 . ?
C58 H58C 0.9800 . ?
C58 C57 1.434(11) . ?
C51 H51A 0.9900 . ?
C51 H51B 0.9900 . ?
C51 C52 1.491(11) . ?
C56 H56A 0.9800 . ?
C56 H56B 0.9800 . ?
C56 H56C 0.9800 . ?
C115 H11C 0.9900 . ?
C115 H11D 0.9900 . ?
C115 C116 1.417(12) . ?
C99 H99A 0.9900 . ?
C99 H99B 0.9900 . ?
C99 C100 1.414(10) . ?
C114 H11E 0.9800 . ?
C114 H11F 0.9800 . ?
C114 H11G 0.9800 . ?
C41 H41A 0.9900 . ?
C41 H41B 0.9900 . ?
C41 C42 1.480(11) . ?
C39 H39A 0.9900 . ?
C39 H39B 0.9900 . ?
C39 C40 1.465(13) . ?
C105 H10A 0.9900 . ?
C105 H10B 0.9900 . ?
C105 C106 1.477(11) . ?
C35 H35A 0.9900 . ?
C35 H35B 0.9900 . ?
C35 C36 1.413(12) . ?
C52 H52A 0.9800 . ?
C52 H52B 0.9800 . ?
C52 H52C 0.9800 . ?
C53 H53A 0.9900 . ?
C53 H53B 0.9900 . ?
C53 C54 1.478(10) . ?
C45 H45A 0.9900 . ?
C45 H45B 0.9900 . ?
C45 C46 1.759(15) . ?
C42 H42A 0.9800 . ?
C42 H42B 0.9800 . ?
C42 H42C 0.9800 . ?
C117 H11H 0.9900 . ?
C117 H11I 0.9900 . ?
C117 C118 1.428(12) . ?
C57 H57A 0.9900 . ?
C57 H57B 0.9900 . ?
C123 H12A 0.9900 . ?
C123 H12B 0.9900 . ?
C123 C124 1.501(12) . ?
C106 H10C 0.9800 . ?
C106 H10D 0.9800 . ?
C106 H10E 0.9800 . ?
C34 H34A 0.9800 . ?
C34 H34B 0.9800 . ?
C34 H34C 0.9800 . ?
C103 H10F 0.9900 . ?
C103 H10G 0.9900 . ?
C103 C104 1.356(12) . ?
C119 H11J 0.9900 . ?
C119 H11K 0.9900 . ?
C119 C120 1.435(12) . ?
C43 H43A 0.9900 . ?
C43 H43B 0.9900 . ?
C43 C44 1.464(13) . ?
C47 H47A 0.9900 . ?
C47 H47B 0.9900 . ?
C47 C48 1.547(15) . ?
C102 H10H 0.9800 . ?
C102 H10I 0.9800 . ?
C102 H10J 0.9800 . ?
C102 C101 1.443(13) . ?
C36 H36A 0.9800 . ?
C36 H36B 0.9800 . ?
C36 H36C 0.9800 . ?
C121 H12C 0.9900 . ?
C121 H12D 0.9900 . ?
C121 C122 1.351(11) . ?
C98 H98A 0.9800 . ?
C98 H98B 0.9800 . ?
C98 H98C 0.9800 . ?
C44 H44A 0.9800 . ?
C44 H44B 0.9800 . ?
C44 H44C 0.9800 . ?
C124 H12E 0.9800 . ?
C124 H12F 0.9800 . ?
C124 H12G 0.9800 . ?
C54 H54A 0.9800 . ?
C54 H54B 0.9800 . ?
C54 H54C 0.9800 . ?
C60 H60A 0.9800 . ?
C60 H60B 0.9800 . ?
C60 H60C 0.9800 . ?
C60 C59 1.353(13) . ?
C62 H62A 0.9800 . ?
C62 H62B 0.9800 . ?
C62 H62C 0.9800 . ?
C62 C61 1.344(14) . ?
C49 H49A 0.9900 . ?
C49 H49B 0.9900 . ?
C49 C50 1.411(18) . ?
C120 H12H 0.9800 . ?
C120 H12I 0.9800 . ?
C120 H12J 0.9800 . ?
C107 H10K 0.9900 . ?
C107 H10L 0.9900 . ?
C107 C108 1.359(15) . ?
C101 H10M 0.9900 . ?
C101 H10N 0.9900 . ?
C48 H48A 0.9800 . ?
C48 H48B 0.9800 . ?
C48 H48C 0.9800 . ?
C116 H11L 0.9800 . ?
C116 H11M 0.9800 . ?
C116 H11N 0.9800 . ?
C59 H59A 0.9900 . ?
C59 H59B 0.9900 . ?
C118 H11O 0.9800 . ?
C118 H11P 0.9800 . ?
C118 H11Q 0.9800 . ?
C104 H10O 0.9800 . ?
C104 H10P 0.9800 . ?
C104 H10Q 0.9800 . ?
Li5 H17 2.06(5) . ?
Li5 Li6 3.303(12) . ?
C125 H12K 0.9900 . ?
C125 H12L 0.9900 . ?
C125 C126 1.48(2) . ?
Li1 H13 2.09(5) . ?
Li1 Li2 3.353(12) . ?
C122 H12M 0.9800 . ?
C122 H12N 0.9800 . ?
C122 H12O 0.9800 . ?
C100 H10R 0.9800 . ?
C100 H10S 0.9800 . ?
C100 H10T 0.9800 . ?
Li7 H77 2.06(5) . ?
Li7 Li9 3.360(12) . ?
C46 H46A 0.9800 . ?
C46 H46B 0.9800 . ?
C46 H46C 0.9800 . ?
Li11 H82 1.97(5) . ?
Li11 Li12 3.346(13) . ?
Li2 H14 2.11(5) . ?
C64 H64A 0.9800 . ?
C64 H64B 0.9800 . ?
C64 H64C 0.9800 . ?
C64 C63 1.306(15) . ?
C128 H12P 0.9800 . ?
C128 H12Q 0.9800 . ?
C128 H12R 0.9800 . ?
C128 C127 1.345(15) . ?
C127 H12S 0.9900 . ?
C127 H12T 0.9900 . ?
C61 H61A 0.9900 . ?
C61 H61B 0.9900 . ?
Li6 H18 2.18(5) . ?
Li9 H78 2.03(5) . ?
Li9 O12 1.957(10) . ?
Li9 C109 2.778(17) . ?
C37 H37A 0.9900 . ?
C37 H37B 0.9900 . ?
C37 C38 1.518(19) . ?
C50 H50A 0.9800 . ?
C50 H50B 0.9800 . ?
C50 H50C 0.9800 . ?
C63 H63A 0.9900 . ?
C63 H63B 0.9900 . ?
C40 H40A 0.9800 . ?
C40 H40B 0.9800 . ?
C40 H40C 0.9800 . ?
Li12 H81 2.07(5) . ?
C108 H10U 0.9800 . ?
C108 H10V 0.9800 . ?
C108 H10W 0.9800 . ?
C38 H38A 0.9800 . ?
C38 H38B 0.9800 . ?
C38 H38C 0.9800 . ?
O12 C109 1.122(14) . ?
O12 C112 1.633(12) . ?
C110 H11R 0.9800 . ?
C110 H11S 0.9800 . ?
C110 H11T 0.9800 . ?
C110 C109 1.616(16) . ?
C111 H11U 0.9800 . ?
C111 H11V 0.9800 . ?
C111 H11W 0.9800 . ?
C111 C112 1.370(12) . ?
C109 H10X 0.9900 . ?
C109 H10Y 0.9900 . ?
C112 H11X 0.9900 . ?
C112 H11Y 0.9900 . ?
C126 H12U 0.9800 . ?
C126 H12V 0.9800 . ?
C126 H12W 0.9800 . ?

loop_
_geom_torsion_atom_site_label_1
_geom_torsion_atom_site_label_2
_geom_torsion_atom_site_label_3
_geom_torsion_atom_site_label_4
_geom_torsion
_geom_torsion_site_symmetry_1
_geom_torsion_site_symmetry_2
_geom_torsion_site_symmetry_3
_geom_torsion_site_symmetry_4
_geom_torsion_publ_flag
Ni3 C78 C77 C84 -110.2(4) . . . . ?
Ni3 C78 C77 Li7 50.1(3) . . . . ?
Ni3 C78 C79 C80 154.8(3) . . . . ?
Ni3 C77 C84 C83 -152.1(3) . . . . ?
Ni3 C71 C72 C73 -178.7(4) . . . . ?
Ni3 C71 C76 C75 177.8(5) . . . . ?
Ni3 C71 C76 Li7 61.7(3) . . . . ?
Ni3 C65 C70 C69 176.1(4) . . . . ?
Ni3 C65 C66 C67 -174.7(4) . . . . ?
Ni3 C65 C66 Li9 -57.3(4) . . . . ?
Ni4 C85 C90 C89 176.8(4) . . . . ?
Ni4 C85 C90 Li11 59.3(3) . . . . ?
Ni4 C85 C86 C87 -178.1(4) . . . . ?
Ni4 C85 C86 Li10 74.6(4) . . . . ?
Ni4 C91 C96 C95 172.8(4) . . . . ?
Ni4 C91 C92 C93 -173.0(5) . . . . ?
Ni4 C91 C92 Li12 -60.4(4) . . . . ?
Ni4 C82 C83 C84 -155.5(3) . . . . ?
Ni4 C82 C81 C80 111.1(4) . . . . ?
Ni4 C82 C81 Li12 -53.2(3) . . . . ?
Ni4 C81 C80 C79 155.2(3) . . . . ?
Ni2 C18 C17 C16 -110.7(4) . . . . ?
Ni2 C18 C17 Li5 49.1(3) . . . . ?
Ni2 C18 C19 C20 151.5(3) . . . . ?
Ni2 C17 C16 C15 -153.5(3) . . . . ?
Ni2 C21 C26 C25 -175.1(4) . . . . ?
Ni2 C21 C26 Li6 -54.1(4) . . . . ?
Ni2 C21 C22 C23 175.7(4) . . . . ?
Ni2 C27 C32 C31 176.7(4) . . . . ?
Ni2 C27 C32 Li5 62.0(3) . . . . ?
Ni2 C27 C28 C29 -178.1(4) . . . . ?
Ni2 C27 C28 Li4 71.3(4) . . . . ?
Ni1 C14 C13 C20 110.9(4) . . . . ?
Ni1 C14 C13 Li1 -51.1(3) . . . . ?
Ni1 C14 C15 C16 -155.4(3) . . . . ?
Ni1 C13 C20 C19 158.0(3) . . . . ?
Ni1 C7 C12 C11 -175.2(4) . . . . ?
Ni1 C7 C8 C9 173.0(5) . . . . ?
Ni1 C7 C8 Li2 54.6(4) . . . . ?
Ni1 C1 C6 C5 -178.8(4) . . . . ?
Ni1 C1 C6 Li1 -63.4(3) . . . . ?
Ni1 C1 C2 C3 179.1(4) . . . . ?
C14 C13 C20 C19 76.5(6) . . . . ?
C14 C15 C16 C17 108.4(5) . . . . ?
C13 C14 C15 C16 -71.8(6) . . . . ?
C18 C17 C16 C15 -71.9(6) . . . . ?
C18 C19 C20 C13 -103.6(5) . . . . ?
C15 C14 C13 Ni1 -115.5(4) . . . . ?
C15 C14 C13 C20 -4.6(7) . . . . ?
C15 C14 C13 Li1 -166.6(4) . . . . ?
C7 C12 C11 C10 2.2(9) . . . . ?
C7 C8 C9 C10 2.9(10) . . . . ?
C78 C77 C84 C83 -71.7(6) . . . . ?
C78 C79 C80 C81 -104.9(5) . . . . ?
C77 C78 C79 C80 71.7(6) . . . . ?
C85 C90 C89 C88 2.3(8) . . . . ?
C71 C72 C73 C74 1.3(9) . . . . ?
C71 C76 C75 C74 0.8(10) . . . . ?
C79 C78 C77 Ni3 110.5(4) . . . . ?
C79 C78 C77 C84 0.3(7) . . . . ?
C79 C78 C77 Li7 160.6(4) . . . . ?
C91 C96 C95 C94 -0.6(10) . . . . ?
C91 C92 C93 C94 0.6(11) . . . . ?
C82 C83 C84 C77 105.7(5) . . . . ?
C82 C81 C80 C79 73.1(5) . . . . ?
C83 C82 C81 Ni4 -110.9(4) . . . . ?
C83 C82 C81 C80 0.3(7) . . . . ?
C83 C82 C81 Li12 -164.1(4) . . . . ?
C17 C18 C19 C20 70.2(6) . . . . ?
C81 C82 C83 C84 -74.0(6) . . . . ?
C65 C70 C69 C68 -1.1(8) . . . . ?
C65 C66 C67 C68 -2.0(8) . . . . ?
C90 C85 C86 C87 -0.3(7) . . . . ?
C90 C85 C86 Li10 -107.6(4) . . . . ?
C90 C89 C88 C87 -2.0(9) . . . . ?
C70 C65 C66 C67 0.8(7) . . . . ?
C70 C65 C66 Li9 118.2(4) . . . . ?
C70 C69 C68 C67 -0.1(8) . . . . ?
C21 C26 C25 C24 -0.6(9) . . . . ?
C21 C22 C23 C24 -0.8(9) . . . . ?
C1 C6 C5 C4 -0.7(8) . . . . ?
C1 C2 C3 C4 -0.1(9) . . . . ?
C19 C18 C17 Ni2 109.5(4) . . . . ?
C19 C18 C17 C16 -1.2(7) . . . . ?
C19 C18 C17 Li5 158.5(4) . . . . ?
C27 C32 C31 C30 3.0(9) . . . . ?
C27 C28 C29 C30 0.2(9) . . . . ?
C12 C7 C8 C9 -0.7(8) . . . . ?
C12 C7 C8 Li2 -119.1(5) . . . . ?
C12 C11 C10 C9 0.1(9) . . . . ?
C6 C1 C2 C3 0.8(7) . . . . ?
C6 C5 C4 C3 1.5(8) . . . . ?
C86 C85 C90 C89 -1.1(7) . . . . ?
C86 C85 C90 Li11 -118.5(4) . . . . ?
C86 C87 C88 C89 0.6(8) . . . . ?
C72 C71 C76 C75 -0.7(8) . . . . ?
C72 C71 C76 Li7 -116.8(5) . . . . ?
C72 C73 C74 C75 -1.1(9) . . . . ?
C66 C65 C70 C69 0.7(7) . . . . ?
C66 C67 C68 C69 1.6(8) . . . . ?
C26 C21 C22 C23 -0.6(8) . . . . ?
C26 C25 C24 C23 -0.9(10) . . . . ?
C96 C91 C92 C93 -0.7(8) . . . . ?
C96 C91 C92 Li12 111.9(5) . . . . ?
C96 C95 C94 C93 0.4(10) . . . . ?
C32 C27 C28 C29 0.2(7) . . . . ?
C32 C27 C28 Li4 -110.3(5) . . . . ?
C32 C31 C30 C29 -2.4(10) . . . . ?
C76 C71 C72 C73 -0.4(7) . . . . ?
C76 C75 C74 C73 0.1(10) . . . . ?
C8 C7 C12 C11 -1.8(8) . . . . ?
C2 C1 C6 C5 -0.4(7) . . . . ?
C2 C1 C6 Li1 115.0(4) . . . . ?
C11 C10 C9 C8 -2.5(10) . . . . ?
C22 C21 C26 C25 1.3(8) . . . . ?
C22 C21 C26 Li6 122.3(5) . . . . ?
C5 C4 C3 C2 -1.1(9) . . . . ?
C92 C91 C96 C95 0.7(8) . . . . ?
C92 C93 C94 C95 -0.4(11) . . . . ?
C88 C87 C86 C85 0.5(8) . . . . ?
C88 C87 C86 Li10 68.8(6) . . . . ?
C25 C24 C23 C22 1.5(10) . . . . ?
C28 C27 C32 C31 -1.8(7) . . . . ?
C28 C27 C32 Li5 -116.4(4) . . . . ?
C31 C30 C29 C28 0.9(10) . . . . ?
C55 O5 C53 C54 66.9(8) . . . . ?
C113 O15 C115 C116 -77.2(10) . . . . ?
C33 O1 C35 C36 149.5(9) . . . . ?
C97 O10 C99 C100 91.9(9) . . . . ?
C51 O6 C49 C50 -114.0(10) . . . . ?
C115 O15 C113 C114 -83.4(8) . . . . ?
C99 O10 C97 C98 66.0(9) . . . . ?
C41 O2 C43 C44 173.5(9) . . . . ?
C39 O3 C37 C38 153.4(13) . . . . ?
C105 O9 C107 C108 -166.8(11) . . . . ?
C35 O1 C33 C34 73.8(8) . . . . ?
C53 O5 C55 C56 71.0(7) . . . . ?
C45 O4 C47 C48 -149.1(9) . . . . ?
C117 O13 C119 C120 -164.6(9) . . . . ?
C57 O7 C59 C60 -178.6(12) . . . . ?
C123 O14 C121 C122 142.6(12) . . . . ?
C103 O11 C101 C102 -59.4(14) . . . . ?
C119 O13 C117 C118 -77.2(10) . . . . ?
C43 O2 C41 C42 -78.2(9) . . . . ?
C47 O4 C45 C46 -70.0(9) . . . . ?
C121 O14 C123 C124 72.3(9) . . . . ?
C49 O6 C51 C52 74.7(10) . . . . ?
C107 O9 C105 C106 86.1(9) . . . . ?
C101 O11 C103 C104 -68.3(11) . . . . ?
Li8 O10 C97 C98 -129.2(7) . . . . ?
Li8 O10 C99 C100 -71.1(10) . . . . ?
Li8 O11 C103 C104 110.1(9) . . . . ?
Li8 O11 C101 C102 122.4(9) . . . . ?
Li8 C71 C72 C73 106.8(6) . . . . ?
Li8 C71 C76 C75 -102.5(6) . . . . ?
Li8 C71 C76 Li7 141.4(4) . . . . ?
Li8 C65 C70 C69 -109.7(5) . . . . ?
Li8 C65 C66 C67 103.3(6) . . . . ?
Li8 C65 C66 Li9 -139.3(4) . . . . ?
C59 O7 C57 C58 81.9(11) . . . . ?
Li10 O14 C123 C124 -103.3(8) . . . . ?
Li10 O14 C121 C122 -41.9(15) . . . . ?
Li10 O13 C117 C118 112.5(7) . . . . ?
Li10 O13 C119 C120 2.6(15) . . . . ?
Li10 C85 C90 C89 -100.5(5) . . . . ?
Li10 C85 C90 Li11 142.1(4) . . . . ?
Li10 C85 C86 C87 107.3(5) . . . . ?
Li10 C91 C96 C95 -106.5(6) . . . . ?
Li10 C91 C92 C93 110.3(6) . . . . ?
Li10 C91 C92 Li12 -137.1(4) . . . . ?
Li3 O4 C45 C46 95.3(7) . . . . ?
Li3 O4 C47 C48 46.9(13) . . . . ?
Li3 O3 C39 C40 -114.1(8) . . . . ?
Li3 O3 C37 C38 -11(2) . . . . ?
Li3 C7 C12 C11 109.4(6) . . . . ?
Li3 C7 C8 C9 -105.9(7) . . . . ?
Li3 C7 C8 Li2 135.7(4) . . . . ?
Li3 C1 C6 C5 100.5(5) . . . . ?
Li3 C1 C6 Li1 -144.1(4) . . . . ?
Li3 C1 C2 C3 -109.3(5) . . . . ?
Li5 O7 C57 C58 -75.0(9) . . . . ?
Li5 O7 C59 C60 -23.1(19) . . . . ?
Li5 C17 C16 C15 127.7(4) . . . . ?
Li5 C27 C32 C31 114.7(6) . . . . ?
Li5 C27 C28 C29 -95.0(6) . . . . ?
Li5 C27 C28 Li4 154.4(5) . . . . ?
Li5 C32 C31 C30 80.7(8) . . . . ?
C125 O16 C127 C128 173.5(16) . . . . ?
Li4 O5 C55 C56 -91.1(7) . . . . ?
Li4 O5 C53 C54 -128.9(7) . . . . ?
Li4 O6 C51 C52 -126.3(7) . . . . ?
Li4 O6 C49 C50 87.6(10) . . . . ?
Li4 C21 C26 C25 104.9(6) . . . . ?
Li4 C21 C26 Li6 -134.1(4) . . . . ?
Li4 C21 C22 C23 -107.3(6) . . . . ?
Li4 C27 C32 C31 -99.7(6) . . . . ?
Li4 C27 C32 Li5 145.6(4) . . . . ?
Li4 C27 C28 C29 110.5(6) . . . . ?
Li4 C28 C29 C30 72.0(8) . . . . ?
Li1 O1 C33 C34 -75.4(7) . . . . ?
Li1 O1 C35 C36 -64.5(12) . . . . ?
Li1 C13 C20 C19 -121.8(4) . . . . ?
Li1 C1 C6 C5 -115.4(5) . . . . ?
Li1 C1 C2 C3 96.9(6) . . . . ?
Li1 C6 C5 C4 -77.4(7) . . . . ?
Li7 O9 C105 C106 -118.2(7) . . . . ?
Li7 O9 C107 C108 41.3(16) . . . . ?
Li7 C77 C84 C83 128.7(4) . . . . ?
Li7 C71 C72 C73 -97.5(6) . . . . ?
Li7 C71 C76 C75 116.1(6) . . . . ?
Li7 C76 C75 C74 78.2(8) . . . . ?
Li11 O15 C113 C114 110.6(7) . . . . ?
Li11 O15 C115 C116 88.7(9) . . . . ?
Li11 C85 C90 C89 117.5(5) . . . . ?
Li11 C85 C86 C87 -94.7(6) . . . . ?
Li11 C85 C86 Li10 158.1(5) . . . . ?
Li11 C82 C83 C84 125.2(4) . . . . ?
Li11 C82 C81 Ni4 50.9(3) . . . . ?
Li11 C82 C81 C80 162.0(4) . . . . ?
Li11 C82 C81 Li12 -2.3(5) . . . . ?
Li11 C90 C89 C88 82.7(7) . . . . ?
Li2 O2 C41 C42 103.0(7) . . . . ?
Li2 O2 C43 C44 -7.8(13) . . . . ?
Li2 C14 C13 Ni1 52.4(3) . . . . ?
Li2 C14 C13 C20 163.3(4) . . . . ?
Li2 C14 C13 Li1 1.4(5) . . . . ?
Li2 C14 C15 C16 122.4(4) . . . . ?
Li2 C7 C12 C11 -91.7(6) . . . . ?
Li2 C7 C8 C9 118.4(7) . . . . ?
Li2 C8 C9 C10 89.4(8) . . . . ?
C127 O16 C125 C126 87.5(14) . . . . ?
C61 O8 C63 C64 -104.5(16) . . . . ?
Li6 C18 C17 Ni2 -51.9(3) . . . . ?
Li6 C18 C17 C16 -162.5(4) . . . . ?
Li6 C18 C17 Li5 -2.8(5) . . . . ?
Li6 C18 C19 C20 -132.6(4) . . . . ?
Li6 C21 C26 C25 -121.0(6) . . . . ?
Li6 C21 C22 C23 94.8(6) . . . . ?
Li6 O8 C61 C62 75.4(12) . . . . ?
Li6 O8 C63 C64 97.5(13) . . . . ?
Li6 C26 C25 C24 -85.1(8) . . . . ?
Li9 C78 C77 Ni3 -52.3(3) . . . . ?
Li9 C78 C77 C84 -162.6(4) . . . . ?
Li9 C78 C77 Li7 -2.2(5) . . . . ?
Li9 C78 C79 C80 -126.8(4) . . . . ?
Li9 C65 C70 C69 93.7(6) . . . . ?
Li9 C65 C66 C67 -117.4(5) . . . . ?
Li9 C66 C67 C68 -83.8(7) . . . . ?
Li9 O12 C109 C110 -77.3(12) . . . . ?
Li9 O12 C112 C111 -117.0(9) . . . . ?
C37 O3 C39 C40 78.3(11) . . . . ?
C63 O8 C61 C62 -81.6(14) . . . . ?
Li12 C91 C96 C95 94.7(6) . . . . ?
Li12 C91 C92 C93 -112.6(7) . . . . ?
Li12 O16 C125 C126 -60.2(14) . . . . ?
Li12 O16 C127 C128 -44(2) . . . . ?
Li12 C81 C80 C79 -124.2(4) . . . . ?
Li12 C92 C93 C94 -76.8(9) . . . . ?
C109 O12 C112 C111 72.7(16) . . . . ?
C112 O12 C109 Li9 169.1(18) . . . . ?
C112 O12 C109 C110 91.8(13) . . . . ?
